data_4106023
loop_
_publ_author_name
'Hua Yang'
'Hongxiao Jin'
'Hongyu Zhen'
'Zhimin Wang'
'Ziyang Liu'
'Christine M. Beavers'
'Brandon Q. Mercado'
'Marilyn M. Olmstead'
'Alan L. Balch'

_publ_section_title
;
 Isolation and Crystallographic Identification of Four Isomers of Sm@C90
;
_journal_name_full 'Journal of the American Chemical Society'
_journal_page_first 6299
_journal_page_last 6306
_journal_paper_doi 10.1021/ja111465n
_journal_volume 133
_journal_year 2011
_chemical_formula_moiety 'C90 Sm, C36 H44 N4 Ni, 2(C6 H5 Cl)'
_chemical_formula_sum 'C138 H54 Cl2 N4 Ni Sm'
_chemical_formula_weight 2047.81
_chemical_name_common Sm@C2(40)-C90.Ni(OEP).2chlorobenzene
_chemical_name_systematic
; 
 ? 
;
_space_group_IT_number 12
_symmetry_cell_setting monoclinic
_symmetry_space_group_name_Hall '-C 2y'
_symmetry_space_group_name_H-M 'C 1 2/m 1'
_atom_sites_solution_hydrogens geom
_atom_sites_solution_primary direct
_atom_sites_solution_secondary difmap
_audit_creation_method SHELXL-97
_cell_angle_alpha 90.00
_cell_angle_beta 94.899(4)
_cell_angle_gamma 90.00
_cell_formula_units_Z 4
_cell_length_a 25.283(2)
_cell_length_b 15.3956(12)
_cell_length_c 20.7739(17)
_cell_measurement_reflns_used 9692
_cell_measurement_temperature 100(2)
_cell_measurement_theta_max 31.1
_cell_measurement_theta_min 8.9
_cell_volume 8056.6(11)
_computing_cell_refinement 'SAINT (Bruker, 2009)'
_computing_data_collection 'Apex2 (Bruker, 2009)'
_computing_data_reduction 'SAINT (Bruker, 2009)'
_computing_publication_material 'SHELXL97 (Sheldrick, 2008)'
_computing_structure_refinement 'SHELXL97 (Sheldrick, 2008)'
_computing_structure_solution 'SHELXS97 (Sheldrick, 2008)'
_diffrn_ambient_temperature 100(2)
_diffrn_detector_area_resol_mean 8.3
_diffrn_measured_fraction_theta_full 0.998
_diffrn_measured_fraction_theta_max 0.998
_diffrn_measurement_device_type 'Bruker SMART ApexII'
_diffrn_measurement_method \w
_diffrn_radiation_monochromator silicon(111)
_diffrn_radiation_source 'Beamline 11.3.1, ALS'
_diffrn_radiation_type synchrotron
_diffrn_radiation_wavelength 0.77490
_diffrn_reflns_av_R_equivalents 0.0454
_diffrn_reflns_av_sigmaI/netI 0.0222
_diffrn_reflns_limit_h_max 33
_diffrn_reflns_limit_h_min -34
_diffrn_reflns_limit_k_max 20
_diffrn_reflns_limit_k_min -20
_diffrn_reflns_limit_l_max 28
_diffrn_reflns_limit_l_min -28
_diffrn_reflns_number 129476
_diffrn_reflns_theta_full 31.50
_diffrn_reflns_theta_max 31.50
_diffrn_reflns_theta_min 1.98
_exptl_absorpt_coefficient_mu 1.094
_exptl_absorpt_correction_T_max 0.836
_exptl_absorpt_correction_T_min 0.701
_exptl_absorpt_correction_type multi-scan
_exptl_absorpt_process_details 'SADABS (Sheldrick, 1996)'
_exptl_crystal_colour black
_exptl_crystal_density_diffrn 1.688
_exptl_crystal_description parallelepiped
_exptl_crystal_F_000 4136
_exptl_crystal_size_max 0.35
_exptl_crystal_size_mid 0.23
_exptl_crystal_size_min 0.17
_refine_diff_density_max 1.208
_refine_diff_density_min -0.881
_refine_diff_density_rms 0.085
_refine_ls_extinction_method none
_refine_ls_goodness_of_fit_ref 1.037
_refine_ls_hydrogen_treatment constr
_refine_ls_matrix_type full
_refine_ls_number_parameters 1175
_refine_ls_number_reflns 10693
_refine_ls_number_restraints 3169
_refine_ls_restrained_S_all 0.976
_refine_ls_R_factor_all 0.0678
_refine_ls_R_factor_gt 0.0660
_refine_ls_shift/su_max 0.002
_refine_ls_shift/su_mean 0.000
_refine_ls_structure_factor_coef Fsqd
_refine_ls_weighting_details 'calc w=1/[\s^2^(Fo^2^)+(0.1010P)^2^+25.5180P] where P=(Fo^2^+2Fc^2^)/3'
_refine_ls_weighting_scheme calc
_refine_ls_wR_factor_gt 0.1809
_refine_ls_wR_factor_ref 0.1824
_reflns_number_gt 10255
_reflns_number_total 10693
_reflns_threshold_expression I>2\s(I)
_cod_data_source_file ja111465n_si_001.cif
_cod_data_source_block cb120
_cod_original_cell_volume 8056.7(11)
_cod_original_sg_symbol_H-M 'C 2/m'
_cod_database_code 4106023

loop_
_symmetry_equiv_pos_as_xyz
'x, y, z'
'-x, y, -z'
'x+1/2, y+1/2, z'
'-x+1/2, y+1/2, -z'
'-x, -y, -z'
'x, -y, z'
'-x+1/2, -y+1/2, -z'
'x+1/2, -y+1/2, z'

loop_
_atom_site_label
_atom_site_type_symbol
_atom_site_fract_x
_atom_site_fract_y
_atom_site_fract_z
_atom_site_U_iso_or_equiv
_atom_site_adp_type
_atom_site_occupancy
_atom_site_symmetry_multiplicity
_atom_site_calc_flag
_atom_site_refinement_flags
_atom_site_disorder_assembly
_atom_site_disorder_group
Sm1 Sm 0.63481(6) 0.55913(11) 0.11720(6) 0.0487(3) Uani 0.13 1 d PU . .
Sm2 Sm 0.72338(5) 0.58350(8) 0.26214(5) 0.0443(3) Uani 0.13 1 d PU . .
Sm3 Sm 0.69114(9) 0.62541(10) 0.23254(10) 0.0436(5) Uani 0.08 1 d PU . .
Sm4 Sm 0.74600(10) 0.5000 0.27337(11) 0.0660(8) Uani 0.10 2 d SPU . .
Sm5 Sm 0.65926(10) 0.61635(17) 0.14179(14) 0.0344(5) Uani 0.05 1 d PU . .
Sm6 Sm 0.61832(13) 0.5230(3) 0.13362(19) 0.0393(10) Uani 0.04 1 d PU . .
Sm7 Sm 0.6602(4) 0.6243(7) 0.2068(5) 0.0226(18) Uiso 0.01 1 d PU . .
Sm8 Sm 0.6414(5) 0.6022(8) 0.1640(6) 0.026(2) Uiso 0.01 1 d PU . .
C1_1 C 0.6596(4) 0.7831(6) 0.1228(4) 0.047(2) Uani 0.46 1 d PDU . -1
C2_1 C 0.6082(6) 0.7421(10) 0.1162(6) 0.051(3) Uani 0.46 1 d PDU . -1
C3_1 C 0.5836(4) 0.6919(6) 0.0689(4) 0.050(2) Uani 0.46 1 d PDU . -1
C4_1 C 0.6187(4) 0.6663(5) 0.0202(3) 0.065(2) Uani 0.46 1 d PDU . -1
C5_1 C 0.6730(5) 0.6936(5) 0.0289(4) 0.076(4) Uani 0.46 1 d PDU . -1
C6_1 C 0.6936(4) 0.7477(7) 0.0759(4) 0.076(4) Uani 0.46 1 d PDU . -1
C7_1 C 0.7438(4) 0.7371(8) 0.0940(4) 0.050(2) Uani 0.46 1 d PDU . -1
C8_1 C 0.7644(4) 0.7543(7) 0.1618(5) 0.0359(17) Uani 0.46 1 d PDU . -1
C9_1 C 0.7325(4) 0.7762(9) 0.2081(5) 0.051(3) Uani 0.46 1 d PDU . -1
C10_1 C 0.6792(4) 0.7953(6) 0.1897(5) 0.041(2) Uani 0.46 1 d PDU . -1
C11_1 C 0.6386(3) 0.7767(4) 0.2278(4) 0.061(2) Uani 0.46 1 d PDU . -1
C12_1 C 0.5909(4) 0.7436(7) 0.1835(5) 0.057(3) Uani 0.46 1 d PDU . -1
C13_1 C 0.5608(4) 0.6781(7) 0.1970(4) 0.066(3) Uani 0.46 1 d PDU . -1
C14_1 C 0.5416(7) 0.6262(8) 0.1552(7) 0.071(4) Uani 0.46 1 d PDU . -1
C15_1 C 0.5480(4) 0.6356(7) 0.0842(5) 0.064(3) Uani 0.46 1 d PDU . -1
C16_1 C 0.5400(3) 0.5464(6) 0.0594(4) 0.070(2) Uani 0.46 1 d PDU . -1
C17_1 C 0.5718(3) 0.5222(5) 0.0143(4) 0.062(3) Uani 0.46 1 d PDU . -1
C18_1 C 0.6083(4) 0.5805(7) -0.0056(4) 0.066(3) Uani 0.46 1 d PDU . -1
C19_1 C 0.6542(4) 0.5405(6) -0.0182(4) 0.0600(10) Uani 0.46 1 d PDU . -1
C20_1 C 0.6945(5) 0.6139(7) -0.0009(5) 0.090(3) Uani 0.46 1 d PDU . -1
C21_1 C 0.7427(5) 0.5986(6) 0.0244(5) 0.073(3) Uani 0.46 1 d PDU . -1
C22_1 C 0.7627(5) 0.6562(6) 0.0614(5) 0.047(2) Uani 0.46 1 d PDU . -1
C23_1 C 0.8087(4) 0.6390(5) 0.1158(4) 0.071(3) Uani 0.46 1 d PDU . -1
C24_1 C 0.8078(3) 0.6971(4) 0.1697(4) 0.0404(15) Uani 0.46 1 d PDU . -1
C25_1 C 0.8252(4) 0.6720(5) 0.2371(5) 0.052(2) Uani 0.46 1 d PDU . -1
C26_1 C 0.7920(4) 0.6968(6) 0.2891(5) 0.059(3) Uani 0.46 1 d PDU . -1
C27_1 C 0.7441(3) 0.7505(6) 0.2758(5) 0.052(2) Uani 0.46 1 d PDU . -1
C28_1 C 0.6983(4) 0.7422(5) 0.3102(4) 0.060(2) Uani 0.46 1 d PDU . -1
C29_1 C 0.6470(4) 0.7424(6) 0.2873(5) 0.064(3) Uani 0.46 1 d PDU . -1
C30_1 C 0.6086(2) 0.6724(3) 0.3030(3) 0.0391(13) Uani 0.46 1 d PDU . -1
C31_1 C 0.5738(6) 0.6389(6) 0.2588(4) 0.0600(10) Uani 0.46 1 d PDU . -1
C32_1 C 0.56767(19) 0.5572(5) 0.2755(2) 0.058(2) Uani 0.46 1 d PDU . -1
C33_1 C 0.5386(2) 0.5061(8) 0.2219(4) 0.072(2) Uani 0.46 1 d PDU . -1
C34_1 C 0.5239(2) 0.5299(5) 0.1633(4) 0.073(3) Uani 0.46 1 d PDU . -1
C35_1 C 0.5253(2) 0.4849(6) 0.1040(4) 0.061(3) Uani 0.46 1 d PDU . -1
C36_1 C 0.5392(3) 0.3925(6) 0.1029(4) 0.052(2) Uani 0.46 1 d PDU . -1
C37_1 C 0.5718(3) 0.3642(7) 0.0529(4) 0.067(3) Uani 0.46 1 d PDU . -1
C38_1 C 0.5862(4) 0.4319(7) 0.0091(4) 0.071(3) Uani 0.46 1 d PDU . -1
C39_1 C 0.6361(4) 0.4087(8) -0.0083(3) 0.075(3) Uani 0.46 1 d PDU . -1
C40_1 C 0.6746(3) 0.4613(6) -0.0223(4) 0.0600(10) Uani 0.46 1 d PDU . -1
C41_1 C 0.7288(4) 0.4440(6) 0.0068(4) 0.085(3) Uani 0.46 1 d PDU . -1
C42_1 C 0.7595(3) 0.5089(8) 0.0291(3) 0.064(2) Uani 0.46 1 d PDU . -1
C43_1 C 0.7978(3) 0.4871(5) 0.0745(4) 0.057(2) Uani 0.46 1 d PDU . -1
C44_1 C 0.8242(3) 0.5563(5) 0.1182(4) 0.0581(19) Uani 0.46 1 d PDU . -1
C45_1 C 0.8522(5) 0.5388(7) 0.1830(5) 0.060(3) Uani 0.46 1 d PDU . -1
C46_1 C 0.8512(2) 0.5919(4) 0.2433(4) 0.0449(16) Uani 0.46 1 d PDU . -1
C47_1 C 0.8495(3) 0.5394(6) 0.3039(4) 0.0426(17) Uani 0.46 1 d PDU . -1
C48_1 C 0.8192(3) 0.5634(6) 0.3524(4) 0.059(2) Uani 0.46 1 d PDU . -1
C49_1 C 0.7900(3) 0.6460(5) 0.3470(4) 0.0535(17) Uani 0.46 1 d PDU . -1
C50_1 C 0.7376(5) 0.6358(11) 0.3745(8) 0.074(5) Uani 0.46 1 d PDU . -1
C51_1 C 0.6961(3) 0.6768(5) 0.3598(4) 0.059(2) Uani 0.46 1 d PDU . -1
C52_1 C 0.6435(4) 0.6406(6) 0.3482(5) 0.038(2) Uani 0.46 1 d PDU . -1
C53_1 C 0.6416(3) 0.5441(6) 0.3632(3) 0.081(3) Uani 0.46 1 d PDU . -1
C54_1 C 0.5962(2) 0.4977(11) 0.3202(3) 0.0478(14) Uani 0.93 2 d SPDU . -1
C55_1 C 0.6048(3) 0.4021(6) 0.3217(4) 0.074(2) Uani 0.46 1 d PDU . -1
C56_1 C 0.5772(5) 0.3573(7) 0.2750(4) 0.0600(10) Uani 0.46 1 d PDU . -1
C57_1 C 0.54148(17) 0.4099(4) 0.2192(3) 0.0368(12) Uani 0.46 1 d PDU . -1
C58_1 C 0.5408(5) 0.3526(7) 0.1624(5) 0.051(3) Uani 0.46 1 d PDU . -1
C59_1 C 0.5790(4) 0.2802(6) 0.1741(4) 0.043(2) Uani 0.46 1 d PDU . -1
C60_1 C 0.6074(6) 0.2425(11) 0.1286(7) 0.058(3) Uani 0.46 1 d PDU . -1
C61_1 C 0.6059(4) 0.2924(7) 0.0685(6) 0.076(4) Uani 0.46 1 d PDU . -1
C62_1 C 0.6604(5) 0.2798(10) 0.0490(7) 0.110(4) Uani 0.46 1 d PDU . -1
C63_1 C 0.6711(5) 0.3391(10) 0.0134(5) 0.093(4) Uani 0.46 1 d PDU . -1
C64_1 C 0.7266(4) 0.3614(6) 0.0234(5) 0.068(3) Uani 0.46 1 d PDU . -1
C65_1 C 0.7681(6) 0.3257(8) 0.0726(8) 0.073(4) Uani 0.46 1 d PDU . -1
C66_1 C 0.8053(4) 0.3990(6) 0.1006(6) 0.071(3) Uani 0.46 1 d PDU . -1
C67_1 C 0.8319(3) 0.3793(5) 0.1657(6) 0.089(3) Uani 0.46 1 d PDU . -1
C68_1 C 0.8540(6) 0.4385(9) 0.2085(6) 0.088(4) Uani 0.46 1 d PDU . -1
C69_1 C 0.8519(4) 0.4480(6) 0.2833(4) 0.049(2) Uani 0.46 1 d PDU . -1
C70_1 C 0.8250(3) 0.3848(5) 0.3200(4) 0.061(2) Uani 0.46 1 d PDU . -1
C71_1 C 0.7906(4) 0.4091(6) 0.3691(4) 0.069(2) Uani 0.46 1 d PDU . -1
C72_1 C 0.7882(3) 0.4961(12) 0.3856(3) 0.0580(17) Uani 0.46 1 d PDU . -1
C73_1 C 0.7366(3) 0.5367(6) 0.3996(3) 0.064(2) Uani 0.46 1 d PDU . -1
C74_1 C 0.6874(3) 0.4953(10) 0.3912(3) 0.067(2) Uani 0.46 1 d PDU . -1
C75_1 C 0.6951(5) 0.4105(4) 0.3854(3) 0.072(3) Uani 0.46 1 d PDU . -1
C76_1 C 0.6507(5) 0.3620(10) 0.3547(8) 0.066(4) Uani 0.46 1 d PDU . -1
C77_1 C 0.6736(4) 0.2813(4) 0.3213(3) 0.0449(15) Uani 0.46 1 d PDU . -1
C78_1 C 0.6502(3) 0.2420(6) 0.2643(5) 0.051(2) Uani 0.46 1 d PDU . -1
C79_1 C 0.59977(19) 0.2767(3) 0.2414(3) 0.0397(13) Uani 0.46 1 d PDU . -1
C80_1 C 0.8125(4) 0.3107(7) 0.2817(6) 0.065(3) Uani 0.46 1 d PDU . -1
C81_1 C 0.8159(4) 0.3110(6) 0.2071(7) 0.064(3) Uani 0.46 1 d PDU . -1
C82_1 C 0.7740(6) 0.2537(11) 0.1801(6) 0.072(4) Uani 0.46 1 d PDU . -1
C83_1 C 0.7542(6) 0.2609(10) 0.1194(7) 0.084(4) Uani 0.46 1 d PDU . -1
C84_1 C 0.7022(4) 0.2368(6) 0.1024(6) 0.086(4) Uani 0.46 1 d PDU . -1
C85_1 C 0.6636(4) 0.2187(7) 0.1513(7) 0.058(3) Uani 0.46 1 d PDU . -1
C86_1 C 0.6842(4) 0.2161(8) 0.2152(5) 0.058(3) Uani 0.46 1 d PDU . -1
C87_1 C 0.7388(4) 0.2219(9) 0.2270(5) 0.042(2) Uani 0.46 1 d PDU . -1
C88_1 C 0.7448(4) 0.3640(7) 0.3789(7) 0.041(2) Uani 0.46 1 d PDU . -1
C89_1 C 0.7299(3) 0.2879(4) 0.3351(4) 0.0506(15) Uani 0.46 1 d PDU . -1
C90_1 C 0.7642(4) 0.2624(7) 0.2875(5) 0.053(3) Uani 0.46 1 d PDU . -1
C1_2 C 0.6992 0.2338 0.2642 0.049 Uiso 0.04 1 d PU . -2
C2_2 C 0.6962 0.2827 0.3205 0.036 Uiso 0.04 1 d PU . -2
C3_2 C 0.7337 0.3324 0.3571 0.047 Uiso 0.04 1 d PU . -2
C4_2 C 0.7841 0.3334 0.3308 0.055 Uiso 0.04 1 d PU . -2
C5_2 C 0.7878 0.2892 0.2728 0.061 Uiso 0.04 1 d PU . -2
C6_2 C 0.7493 0.2393 0.2375 0.050 Uiso 0.04 1 d PU . -2
C7_2 C 0.7524 0.2418 0.1752 0.070 Uiso 0.04 1 d PU . -2
C8_2 C 0.7041 0.2330 0.1326 0.073 Uiso 0.04 1 d PU . -2
C9_2 C 0.6526 0.2294 0.1532 0.068 Uiso 0.04 1 d PU . -2
C10_2 C 0.6529 0.2278 0.2233 0.063 Uiso 0.04 1 d PU . -2
C11_2 C 0.6140 0.2645 0.2533 0.030 Uiso 0.04 1 d PU . -2
C12_2 C 0.6378 0.3038 0.3179 0.064 Uiso 0.04 1 d PU . -2
C13_2 C 0.6260 0.3841 0.3421 0.075 Uiso 0.04 1 d PU . -2
C14_2 C 0.6647 0.4247 0.3753 0.050 Uiso 0.04 1 d PU . -2
C15_2 C 0.7172 0.4008 0.3857 0.029 Uiso 0.04 1 d PU . -2
C16_2 C 0.7442 0.4834 0.3940 0.048 Uiso 0.04 1 d PU . -2
C17_2 C 0.7943 0.4872 0.3707 0.052 Uiso 0.04 1 d PU . -2
C18_2 C 0.8126 0.4101 0.3399 0.057 Uiso 0.04 1 d PU . -2
C19_2 C 0.8415 0.4314 0.2921 0.060 Uiso 0.04 1 d PU . -2
C20_2 C 0.8277 0.3513 0.2488 0.065 Uiso 0.04 1 d PU . -2
C21_2 C 0.8252 0.3598 0.1828 0.086 Uiso 0.04 1 d PU . -2
C22_2 C 0.7927 0.2982 0.1617 0.074 Uiso 0.04 1 d PU . -2
C23_2 C 0.7662 0.3202 0.0869 0.086 Uiso 0.04 1 d PU . -2
C24_2 C 0.7141 0.2745 0.0761 0.083 Uiso 0.04 1 d PU . -2
C25_2 C 0.6694 0.3079 0.0343 0.086 Uiso 0.04 1 d PU . -2
C26_2 C 0.6138 0.3041 0.0555 0.073 Uiso 0.04 1 d PU . -2
C27_2 C 0.6065 0.2664 0.1189 0.061 Uiso 0.04 1 d PU . -2
C28_2 C 0.5657 0.3028 0.1587 0.054 Uiso 0.04 1 d PU . -2
C29_2 C 0.5727 0.3067 0.2258 0.063 Uiso 0.04 1 d PU . -2
C30_2 C 0.5570 0.3931 0.2538 0.066 Uiso 0.04 1 d PU . -2
C31_2 C 0.5846 0.4323 0.3051 0.071 Uiso 0.04 1 d PU . -2
C32_2 C 0.5813 0.5137 0.2967 0.050 Uiso 0.04 1 d PU . -2
C33_2 C 0.6226 0.5600 0.3415 0.056 Uiso 0.04 1 d PU . -2
C34_2 C 0.6602 0.5324 0.3780 0.054 Uiso 0.04 1 d PU . -2
C35_2 C 0.7162 0.5595 0.3908 0.030 Uiso 0.04 1 d PU . -2
C36_2 C 0.7301 0.6447 0.3673 0.051 Uiso 0.04 1 d PU . -2
C37_2 C 0.7841 0.6483 0.3431 0.060 Uiso 0.04 1 d PU . -2
C38_2 C 0.8138 0.5668 0.3475 0.053 Uiso 0.04 1 d PU . -2
C39_2 C 0.8464 0.5760 0.2925 0.051 Uiso 0.04 1 d PU . -2
C40_2 C 0.8584 0.4996 0.2618 0.070 Uiso 0.07 2 d SPU . -2
C41_2 C 0.8534 0.5128 0.1897 0.065 Uiso 0.04 1 d PU . -2
C42_2 C 0.8362 0.4428 0.1537 0.069 Uiso 0.04 1 d PU . -2
C43_2 C 0.8134 0.4560 0.0973 0.066 Uiso 0.04 1 d PU . -2
C44_2 C 0.7763 0.3915 0.0609 0.082 Uiso 0.04 1 d PU . -2
C45_2 C 0.7356 0.4144 0.0081 0.078 Uiso 0.04 1 d PU . -2
C46_2 C 0.6825 0.3816 -0.0058 0.075 Uiso 0.04 1 d PU . -2
C47_2 C 0.6412 0.4412 -0.0260 0.072 Uiso 0.04 1 d PU . -2
C48_2 C 0.5904 0.4400 -0.0050 0.061 Uiso 0.04 1 d PU . -2
C49_2 C 0.5766 0.3697 0.0362 0.076 Uiso 0.04 1 d PU . -2
C50_2 C 0.5356 0.4119 0.0818 0.059 Uiso 0.04 1 d PU . -2
C51_2 C 0.5357 0.3742 0.1383 0.044 Uiso 0.04 1 d PU . -2
C52_2 C 0.5357 0.4240 0.2005 0.023 Uiso 0.04 1 d PU . -2
C53_2 C 0.5352 0.5225 0.1903 0.053 Uiso 0.04 1 d PU . -2
C54_2 C 0.5609 0.5676 0.2454 0.049 Uiso 0.04 1 d PU . -2
C55_2 C 0.5729 0.6591 0.2255 0.075 Uiso 0.04 1 d PU . -2
C56_2 C 0.6112 0.7048 0.2647 0.047 Uiso 0.04 1 d PU . -2
C57_2 C 0.6369 0.6512 0.3303 0.017 Uiso 0.04 1 d PU . -2
C58_2 C 0.6861 0.6961 0.3385 0.040 Uiso 0.04 1 d PU . -2
C59_2 C 0.6986 0.7551 0.2904 0.065 Uiso 0.04 1 d PU . -2
C60_2 C 0.7481 0.7688 0.2682 0.046 Uiso 0.04 1 d PU . -2
C61_2 C 0.7893 0.7110 0.2943 0.019 Uiso 0.04 1 d PU . -2
C62_2 C 0.8200 0.7095 0.2301 0.038 Uiso 0.04 1 d PU . -2
C63_2 C 0.8446 0.6363 0.2432 0.055 Uiso 0.04 1 d PU . -2
C64_2 C 0.8498 0.5945 0.1785 0.060 Uiso 0.04 1 d PU . -2
C65_2 C 0.8261 0.6164 0.1104 0.075 Uiso 0.04 1 d PU . -2
C66_2 C 0.8082 0.5421 0.0730 0.070 Uiso 0.04 1 d PU . -2
C67_2 C 0.7666 0.5702 0.0209 0.077 Uiso 0.04 1 d PU . -2
C68_2 C 0.7276 0.5192 -0.0140 0.085 Uiso 0.04 1 d PU . -2
C69_2 C 0.6695 0.5263 -0.0327 0.090 Uiso 0.04 1 d PU . -2
C70_2 C 0.6389 0.6030 -0.0205 0.076 Uiso 0.04 1 d PU . -2
C71_2 C 0.5898 0.6014 0.0030 0.068 Uiso 0.04 1 d PU . -2
C72_2 C 0.5642 0.5259 0.0112 0.069 Uiso 0.04 1 d PU . -2
C73_2 C 0.5334 0.5081 0.0675 0.062 Uiso 0.04 1 d PU . -2
C74_2 C 0.5317 0.5605 0.1212 0.058 Uiso 0.04 1 d PU . -2
C75_2 C 0.5490 0.6361 0.1010 0.059 Uiso 0.04 1 d PU . -2
C76_2 C 0.5647 0.6909 0.1593 0.068 Uiso 0.04 1 d PU . -2
C77_2 C 0.6085 0.7555 0.1394 0.054 Uiso 0.04 1 d PU . -2
C78_2 C 0.6568 0.7902 0.1776 0.040 Uiso 0.04 1 d PU . -2
C79_2 C 0.6510 0.7670 0.2436 0.059 Uiso 0.04 1 d PU . -2
C80_2 C 0.6782 0.6720 0.0014 0.081 Uiso 0.04 1 d PU . -2
C81_2 C 0.7385 0.6531 0.0189 0.069 Uiso 0.04 1 d PU . -2
C82_2 C 0.7521 0.7213 0.0693 0.064 Uiso 0.04 1 d PU . -2
C83_2 C 0.7957 0.7036 0.1069 0.061 Uiso 0.04 1 d PU . -2
C84_2 C 0.7945 0.7422 0.1664 0.060 Uiso 0.04 1 d PU . -2
C85_2 C 0.7490 0.7827 0.1955 0.037 Uiso 0.04 1 d PU . -2
C86_2 C 0.7056 0.7943 0.1540 0.051 Uiso 0.04 1 d PU . -2
C87_2 C 0.7046 0.7669 0.0863 0.058 Uiso 0.04 1 d PU . -2
C88_2 C 0.5797 0.6696 0.0498 0.062 Uiso 0.04 1 d PU . -2
C89_2 C 0.6136 0.7349 0.0728 0.053 Uiso 0.04 1 d PU . -2
C90_2 C 0.6623 0.7365 0.0463 0.087 Uiso 0.04 1 d PU . -2
Ni1 Ni 0.518848(12) 0.5000 0.419791(15) 0.01457(10) Uani 1 2 d S . .
N1 N 0.46253(8) 0.5000 0.34897(11) 0.0169(4) Uani 1 2 d SU . .
N2 N 0.51981(6) 0.37248(11) 0.41858(7) 0.0170(3) Uani 1 1 d U . .
N3 N 0.57658(8) 0.5000 0.48888(10) 0.0167(4) Uani 1 2 d SU . .
C91 C 0.39980(7) 0.45579(13) 0.26620(9) 0.0198(3) Uani 1 1 d U . .
C92 C 0.43847(7) 0.42925(12) 0.31785(9) 0.0180(3) Uani 1 1 d U . .
C93 C 0.44980(7) 0.34359(12) 0.33238(9) 0.0191(3) Uani 1 1 d U . .
H93 H 0.4298 0.3001 0.3088 0.023 Uiso 1 1 calc R . .
C94 C 0.48847(7) 0.31727(12) 0.37924(9) 0.0180(3) Uani 1 1 d U . .
C95 C 0.50144(7) 0.22707(12) 0.39259(9) 0.0201(3) Uani 1 1 d U . .
C96 C 0.54137(7) 0.22724(12) 0.44122(9) 0.0200(3) Uani 1 1 d U . .
C97 C 0.55219(7) 0.31742(12) 0.45684(9) 0.0179(3) Uani 1 1 d U . .
C98 C 0.59063(7) 0.34397(13) 0.50360(9) 0.0186(3) Uani 1 1 d U . .
H98 H 0.6103 0.3005 0.5277 0.022 Uiso 1 1 calc R . .
C99 C 0.60242(7) 0.42926(12) 0.51768(9) 0.0176(3) Uani 1 1 d U . .
C100 C 0.64534(7) 0.45591(13) 0.56459(9) 0.0193(3) Uani 1 1 d U . .
C101 C 0.36869(8) 0.39524(14) 0.22079(10) 0.0232(4) Uani 1 1 d U . .
H10A H 0.3380 0.4269 0.1994 0.028 Uiso 1 1 calc R . .
H10B H 0.3548 0.3470 0.2459 0.028 Uiso 1 1 calc R . .
C102 C 0.40191(9) 0.35751(16) 0.16891(10) 0.0291(4) Uani 1 1 d U . .
H10C H 0.3792 0.3221 0.1387 0.044 Uiso 1 1 calc R . .
H10D H 0.4304 0.3214 0.1896 0.044 Uiso 1 1 calc R . .
H10E H 0.4174 0.4050 0.1453 0.044 Uiso 1 1 calc R . .
C103 C 0.47545(8) 0.15125(13) 0.35737(10) 0.0250(4) Uani 1 1 d U . .
H10F H 0.4367 0.1618 0.3510 0.030 Uiso 1 1 calc R . .
H10G H 0.4811 0.0986 0.3844 0.030 Uiso 1 1 calc R . .
C104 C 0.49660(11) 0.13461(17) 0.29161(12) 0.0385(5) Uani 1 1 d U . .
H10H H 0.4774 0.0858 0.2703 0.058 Uiso 1 1 calc R . .
H10I H 0.5345 0.1207 0.2977 0.058 Uiso 1 1 calc R . .
H10J H 0.4915 0.1867 0.2647 0.058 Uiso 1 1 calc R . .
C105 C 0.57031(8) 0.15169(13) 0.47348(10) 0.0249(4) Uani 1 1 d U . .
H10K H 0.5491 0.0983 0.4647 0.030 Uiso 1 1 calc R . .
H10L H 0.5736 0.1612 0.5208 0.030 Uiso 1 1 calc R . .
C106 C 0.62597(10) 0.13802(16) 0.45066(13) 0.0351(5) Uani 1 1 d U . .
H10M H 0.6422 0.0863 0.4716 0.053 Uiso 1 1 calc R . .
H10N H 0.6481 0.1889 0.4622 0.053 Uiso 1 1 calc R . .
H10P H 0.6231 0.1302 0.4037 0.053 Uiso 1 1 calc R . .
C107 C 0.68390(7) 0.39512(14) 0.60000(9) 0.0234(4) Uani 1 1 d U . .
H10Q H 0.6646 0.3434 0.6140 0.028 Uiso 1 1 calc R . .
H10R H 0.7004 0.4244 0.6391 0.028 Uiso 1 1 calc R . .
C108 C 0.72745(8) 0.36607(17) 0.55763(11) 0.0315(5) Uani 1 1 d U . .
H11A H 0.7531 0.3294 0.5831 0.047 Uiso 1 1 calc R . .
H11B H 0.7456 0.4173 0.5421 0.047 Uiso 1 1 calc R . .
H11C H 0.7115 0.3330 0.5206 0.047 Uiso 1 1 calc R . .
Cl1 Cl 0.95637(9) 0.33443(15) 0.08537(13) 0.0764(6) Uani 0.50 1 d P A -1
C109 C 0.9565(2) 0.4477(5) 0.0764(3) 0.0516(15) Uani 0.50 1 d PU A -1
C110 C 0.9826(2) 0.494(4) 0.1223(3) 0.062(4) Uani 0.50 1 d PU A -1
H11D H 1.0005 0.4677 0.1592 0.074 Uiso 0.50 1 calc PR A -1
C111 C 0.9825(3) 0.5941(7) 0.1131(3) 0.073(3) Uani 0.50 1 d PU A -1
H11F H 1.0004 0.6320 0.1438 0.088 Uiso 0.50 1 calc PR A -1
C112 C 0.9556(4) 0.6239(6) 0.0588(4) 0.066(2) Uani 0.50 1 d PU A -1
H11G H 0.9558 0.6848 0.0515 0.079 Uiso 0.50 1 calc PR A -1
C113 C 0.9286(3) 0.5743(6) 0.0141(3) 0.0527(16) Uani 0.50 1 d PU A -1
H11H H 0.9095 0.6000 -0.0223 0.063 Uiso 0.50 1 calc PR A -1
C114 C 0.9290(2) 0.4828(5) 0.0222(3) 0.047(3) Uani 0.50 1 d PU A -1
H11I H 0.9107 0.4463 -0.0091 0.056 Uiso 0.50 1 calc PR A -1
Cl2 Cl 0.68265(6) -0.0004(7) 0.33127(6) 0.0359(4) Uani 0.32 1 d PGU B -1
C115 C 0.67913(7) -0.0038(11) 0.24885(6) 0.0254(13) Uani 0.32 1 d PGU B -1
C116 C 0.63023(8) -0.005(2) 0.21313(8) 0.026(2) Uani 0.32 1 d PGU B -1
H11E H 0.5982 -0.0040 0.2347 0.031 Uiso 0.32 1 d PG B -1
C117 C 0.62761(12) -0.007(3) 0.14608(9) 0.030(4) Uani 0.32 1 d PGU B -1
H11J H 0.5937 -0.0073 0.1214 0.036 Uiso 0.32 1 d PG B -1
C118 C 0.67386(15) 0.000(3) 0.11470(6) 0.0329(11) Uani 0.32 1 d PGU B -1
H11K H 0.6720 0.0021 0.0684 0.040 Uiso 0.32 1 d PG B -1
C119 C 0.72300(12) -0.007(3) 0.15064(9) 0.025(4) Uani 0.32 1 d PGU B -1
H11L H 0.7550 -0.0074 0.1291 0.030 Uiso 0.32 1 d PG B -1
C120 C 0.72550(8) -0.005(2) 0.21762(9) 0.025(2) Uani 0.32 1 d PGU B -1
H12A H 0.7593 -0.0041 0.2423 0.030 Uiso 0.32 1 d PG B -1
Cl3 Cl 0.72840(14) 0.0032(12) 0.12766(16) 0.0458(14) Uani 0.18 1 d PGU C -2
C121 C 0.69141(12) 0.0013(11) 0.19218(14) 0.0282(16) Uiso 0.18 1 d PGU C -2
C122 C 0.71596(16) -0.003(2) 0.25431(15) 0.032(2) Uiso 0.18 1 d PGU C -2
H12B H 0.7538 -0.0048 0.2609 0.038 Uiso 0.18 1 d PG C -2
C123 C 0.6858(2) 0.006(2) 0.30720(15) 0.039(4) Uiso 0.18 1 d PGU C -2
H12C H 0.7029 0.0064 0.3503 0.047 Uiso 0.18 1 d PG C -2
C124 C 0.6305(2) -0.002(2) 0.2972(2) 0.0312(18) Uiso 0.18 1 d PGU C -2
H12D H 0.6092 -0.0028 0.3334 0.037 Uiso 0.18 1 d PG C -2
C125 C 0.60622(15) 0.002(3) 0.2352(2) 0.033(2) Uiso 0.18 1 d PGU C -2
H12E H 0.5684 0.0168 0.2290 0.040 Uiso 0.18 1 d PG C -2
C126 C 0.63660(12) 0.004(2) 0.18268(19) 0.028(2) Uiso 0.18 1 d PGU C -2
H12F H 0.6196 0.0069 0.1397 0.034 Uiso 0.18 1 d PG C -2

loop_
_atom_site_aniso_label
_atom_site_aniso_U_11
_atom_site_aniso_U_22
_atom_site_aniso_U_33
_atom_site_aniso_U_23
_atom_site_aniso_U_13
_atom_site_aniso_U_12
Sm1 0.0465(7) 0.0623(9) 0.0348(6) 0.0061(6) -0.0104(5) 0.0241(7)
Sm2 0.0588(7) 0.0428(6) 0.0318(5) -0.0129(4) 0.0065(5) -0.0229(5)
Sm3 0.0613(12) 0.0214(7) 0.0524(10) -0.0120(7) 0.0292(10) -0.0073(7)
Sm4 0.0410(11) 0.118(3) 0.0357(11) 0.000 -0.0183(9) 0.000
Sm5 0.0300(11) 0.0272(11) 0.0463(14) 0.0221(11) 0.0053(11) 0.0152(9)
Sm6 0.0237(13) 0.054(3) 0.0388(16) 0.0241(15) -0.0076(11) -0.0021(12)
C1_1 0.063(4) 0.027(3) 0.054(5) 0.019(4) 0.015(4) 0.012(3)
C2_1 0.070(6) 0.030(6) 0.050(5) 0.006(4) -0.003(4) 0.011(4)
C3_1 0.059(5) 0.049(5) 0.040(3) 0.004(4) -0.013(4) 0.023(4)
C4_1 0.100(6) 0.065(5) 0.029(3) 0.015(3) 0.000(3) 0.034(4)
C5_1 0.176(10) 0.029(3) 0.032(5) 0.018(3) 0.048(5) 0.050(5)
C6_1 0.090(6) 0.073(7) 0.061(5) 0.046(5) -0.026(5) -0.039(5)
C7_1 0.067(5) 0.029(3) 0.060(5) 0.016(4) 0.034(4) -0.001(3)
C8_1 0.038(4) 0.015(3) 0.055(4) 0.003(3) 0.003(3) -0.007(2)
C9_1 0.058(5) 0.022(3) 0.072(6) -0.013(5) 0.002(5) -0.015(3)
C10_1 0.044(4) 0.021(3) 0.059(6) -0.005(4) 0.004(4) 0.008(3)
C11_1 0.078(5) 0.026(3) 0.084(5) -0.012(3) 0.030(4) 0.016(3)
C12_1 0.049(6) 0.048(6) 0.073(5) -0.021(4) -0.013(4) 0.031(4)
C13_1 0.051(4) 0.089(7) 0.057(4) -0.017(5) 0.002(4) 0.045(5)
C14_1 0.034(5) 0.067(7) 0.112(9) 0.010(6) 0.007(5) 0.040(5)
C15_1 0.051(6) 0.075(6) 0.062(6) 0.001(5) -0.028(5) 0.024(5)
C16_1 0.037(3) 0.094(6) 0.074(5) -0.019(5) -0.029(3) 0.004(4)
C17_1 0.055(4) 0.081(9) 0.045(3) -0.007(4) -0.027(3) 0.004(4)
C18_1 0.054(6) 0.104(7) 0.035(5) 0.013(4) -0.021(5) 0.014(6)
C19_1 0.063(2) 0.080(2) 0.042(2) -0.011(2) 0.032(3) -0.007(2)
C20_1 0.135(9) 0.075(7) 0.066(6) 0.025(5) 0.040(7) 0.004(7)
C21_1 0.110(7) 0.051(5) 0.064(6) 0.014(5) 0.049(5) 0.019(5)
C22_1 0.084(6) 0.007(4) 0.057(5) 0.004(3) 0.046(4) -0.001(4)
C23_1 0.091(7) 0.031(4) 0.103(7) -0.020(4) 0.076(6) -0.026(4)
C24_1 0.040(3) 0.015(2) 0.068(4) -0.004(3) 0.014(3) -0.010(2)
C25_1 0.043(4) 0.021(3) 0.088(7) 0.006(4) -0.021(5) -0.014(3)
C26_1 0.041(5) 0.025(3) 0.104(6) -0.014(3) -0.039(5) -0.011(4)
C27_1 0.049(5) 0.023(3) 0.080(6) -0.030(4) -0.005(4) -0.007(4)
C28_1 0.057(5) 0.043(4) 0.081(6) -0.040(4) 0.005(4) -0.008(4)
C29_1 0.094(7) 0.027(5) 0.077(7) -0.012(5) 0.036(6) -0.003(4)
C30_1 0.048(3) 0.030(2) 0.044(3) 0.004(2) 0.032(2) 0.016(2)
C31_1 0.063(2) 0.080(2) 0.042(2) -0.011(2) 0.032(3) -0.007(2)
C32_1 0.0143(19) 0.138(7) 0.025(2) 0.008(3) 0.0151(18) 0.012(3)
C33_1 0.035(3) 0.077(5) 0.108(5) 0.046(7) 0.035(3) 0.023(5)
C34_1 0.012(2) 0.094(6) 0.110(6) -0.059(5) -0.005(3) 0.009(2)
C35_1 0.032(2) 0.071(9) 0.077(4) -0.024(5) -0.019(3) -0.003(3)
C36_1 0.024(3) 0.079(6) 0.051(5) -0.037(4) -0.006(3) -0.010(3)
C37_1 0.047(4) 0.097(7) 0.056(5) -0.052(5) -0.007(4) -0.005(5)
C38_1 0.049(5) 0.114(8) 0.049(5) -0.055(5) -0.011(4) 0.004(5)
C39_1 0.069(6) 0.142(9) 0.014(3) -0.016(4) -0.004(4) -0.026(7)
C40_1 0.063(2) 0.080(2) 0.042(2) -0.011(2) 0.032(3) -0.007(2)
C41_1 0.141(9) 0.067(6) 0.057(5) -0.011(5) 0.065(5) -0.027(6)
C42_1 0.076(3) 0.061(4) 0.060(3) 0.001(3) 0.033(2) -0.002(3)
C43_1 0.075(4) 0.013(6) 0.093(4) -0.004(3) 0.068(4) -0.003(2)
C44_1 0.050(4) 0.042(4) 0.089(5) 0.002(4) 0.046(4) 0.004(3)
C45_1 0.018(3) 0.050(4) 0.115(7) 0.013(5) 0.027(4) 0.004(3)
C46_1 0.014(2) 0.028(3) 0.092(5) -0.001(3) 0.003(3) -0.010(2)
C47_1 0.024(2) 0.051(3) 0.049(3) -0.004(3) -0.014(2) -0.002(2)
C48_1 0.048(4) 0.060(5) 0.063(5) -0.020(4) -0.031(4) 0.006(4)
C49_1 0.050(4) 0.041(3) 0.065(4) -0.023(3) -0.025(3) -0.010(3)
C50_1 0.070(7) 0.097(9) 0.050(6) -0.052(5) -0.023(5) 0.012(6)
C51_1 0.056(4) 0.068(5) 0.054(4) -0.045(4) 0.006(3) -0.004(4)
C52_1 0.033(3) 0.050(3) 0.032(3) -0.030(2) 0.012(2) -0.002(2)
C53_1 0.071(4) 0.157(8) 0.018(2) 0.034(3) 0.030(2) 0.082(5)
C54_1 0.059(3) 0.036(2) 0.056(3) 0.012(8) 0.047(2) 0.007(9)
C55_1 0.075(5) 0.074(5) 0.078(5) 0.015(4) 0.049(4) -0.008(4)
C56_1 0.063(2) 0.080(2) 0.042(2) -0.011(2) 0.032(3) -0.007(2)
C57_1 0.0133(18) 0.055(3) 0.043(3) -0.012(2) 0.0102(17) -0.015(2)
C58_1 0.027(4) 0.042(5) 0.086(7) -0.040(5) 0.019(4) -0.017(4)
C59_1 0.023(3) 0.032(4) 0.072(6) -0.016(4) 0.001(3) -0.002(3)
C60_1 0.055(5) 0.032(6) 0.090(8) -0.008(5) 0.018(5) -0.018(4)
C61_1 0.057(5) 0.077(6) 0.092(7) -0.064(6) -0.007(5) 0.009(5)
C62_1 0.119(9) 0.120(10) 0.095(8) -0.083(7) 0.038(7) -0.062(8)
C63_1 0.101(8) 0.143(12) 0.036(5) -0.033(7) 0.008(5) -0.015(9)
C64_1 0.096(7) 0.061(6) 0.054(5) -0.015(4) 0.053(5) -0.008(5)
C65_1 0.110(8) 0.018(5) 0.101(8) 0.015(4) 0.071(6) 0.023(5)
C66_1 0.054(4) 0.036(4) 0.131(8) 0.007(5) 0.058(5) 0.001(4)
C67_1 0.030(3) 0.045(4) 0.195(10) -0.004(6) 0.034(5) 0.008(3)
C68_1 0.023(4) 0.079(9) 0.165(11) -0.023(8) 0.027(9) -0.007(6)
C69_1 0.033(3) 0.052(3) 0.060(4) 0.002(3) -0.007(3) 0.006(2)
C70_1 0.046(4) 0.051(4) 0.080(5) -0.008(4) -0.037(4) 0.020(3)
C71_1 0.091(6) 0.064(5) 0.045(4) 0.007(4) -0.040(4) 0.034(5)
C72_1 0.069(3) 0.056(4) 0.041(2) 0.009(8) -0.037(2) 0.004(9)
C73_1 0.070(4) 0.108(6) 0.014(2) -0.006(3) -0.006(2) -0.026(4)
C74_1 0.099(5) 0.073(5) 0.034(2) 0.026(6) 0.021(3) 0.034(7)
C75_1 0.164(8) 0.035(3) 0.022(2) 0.014(2) 0.033(4) 0.019(4)
C76_1 0.063(5) 0.076(5) 0.059(5) 0.020(3) 0.012(3) 0.006(3)
C77_1 0.064(4) 0.028(3) 0.044(3) 0.006(3) 0.008(3) -0.016(3)
C78_1 0.048(4) 0.027(4) 0.075(6) -0.015(4) -0.009(4) -0.020(3)
C79_1 0.028(2) 0.024(2) 0.070(4) -0.010(2) 0.018(2) -0.0136(19)
C80_1 0.041(5) 0.052(5) 0.094(7) -0.018(5) -0.045(5) 0.034(5)
C81_1 0.041(5) 0.035(5) 0.117(9) 0.022(7) 0.020(7) 0.023(4)
C82_1 0.062(7) 0.050(6) 0.105(9) -0.009(6) 0.012(6) 0.026(5)
C83_1 0.095(8) 0.044(5) 0.121(11) -0.020(9) 0.053(8) 0.002(6)
C84_1 0.098(8) 0.026(4) 0.142(10) -0.037(6) 0.064(7) -0.013(5)
C85_1 0.053(5) 0.038(4) 0.087(8) -0.043(6) 0.030(6) -0.010(3)
C86_1 0.056(5) 0.033(4) 0.086(8) -0.012(5) 0.006(5) -0.002(3)
C87_1 0.041(3) 0.026(3) 0.058(4) 0.008(3) 0.007(3) 0.009(2)
C88_1 0.046(3) 0.039(3) 0.036(4) 0.014(3) -0.012(3) 0.010(3)
C89_1 0.058(4) 0.035(3) 0.059(4) 0.021(3) 0.006(3) 0.013(3)
C90_1 0.047(5) 0.040(5) 0.072(5) 0.012(4) -0.001(4) 0.026(5)
Ni1 0.01207(16) 0.01597(17) 0.01544(16) 0.000 -0.00021(11) 0.000
N1 0.0147(9) 0.0175(10) 0.0183(10) 0.000 0.0004(7) 0.000
N2 0.0147(7) 0.0187(7) 0.0173(7) -0.0004(5) 0.0003(5) 0.0008(5)
N3 0.0136(9) 0.0188(10) 0.0175(9) 0.000 0.0010(7) 0.000
C91 0.0163(8) 0.0232(9) 0.0193(8) -0.0005(7) -0.0011(6) -0.0007(7)
C92 0.0143(7) 0.0217(9) 0.0177(8) -0.0009(6) 0.0003(6) -0.0005(6)
C93 0.0177(8) 0.0200(8) 0.0193(8) -0.0025(6) -0.0003(6) -0.0018(6)
C94 0.0166(7) 0.0178(8) 0.0196(8) -0.0013(6) 0.0014(6) 0.0001(6)
C95 0.0192(8) 0.0181(8) 0.0231(8) -0.0007(7) 0.0019(7) -0.0001(6)
C96 0.0181(8) 0.0186(8) 0.0234(8) 0.0003(7) 0.0022(6) 0.0013(6)
C97 0.0155(7) 0.0187(8) 0.0197(8) 0.0004(6) 0.0025(6) 0.0012(6)
C98 0.0149(7) 0.0213(8) 0.0196(8) 0.0022(6) 0.0007(6) 0.0029(6)
C99 0.0128(7) 0.0222(9) 0.0176(8) 0.0013(6) 0.0006(6) 0.0013(6)
C100 0.0144(7) 0.0252(9) 0.0180(8) 0.0008(7) -0.0002(6) 0.0004(7)
C101 0.0194(8) 0.0252(9) 0.0239(9) -0.0015(7) -0.0051(7) -0.0027(7)
C102 0.0292(10) 0.0347(11) 0.0225(9) -0.0049(8) -0.0022(7) -0.0060(8)
C103 0.0275(9) 0.0191(9) 0.0279(9) -0.0032(7) -0.0001(7) -0.0018(7)
C104 0.0472(14) 0.0329(12) 0.0365(12) -0.0142(10) 0.0095(10) -0.0066(10)
C105 0.0245(9) 0.0191(8) 0.0307(10) 0.0024(7) 0.0004(7) 0.0032(7)
C106 0.0311(11) 0.0322(11) 0.0428(12) 0.0024(10) 0.0069(9) 0.0131(9)
C107 0.0177(8) 0.0290(10) 0.0227(8) 0.0030(7) -0.0025(6) 0.0026(7)
C108 0.0219(9) 0.0404(12) 0.0319(10) 0.0060(9) 0.0011(8) 0.0110(9)
Cl1 0.0664(11) 0.0687(12) 0.0967(15) 0.0343(13) 0.0225(11) 0.0103(10)
C109 0.036(3) 0.072(4) 0.048(3) 0.020(3) 0.014(2) 0.008(3)
C110 0.043(3) 0.096(13) 0.046(2) 0.001(9) 0.0012(19) -0.015(11)
C111 0.063(4) 0.121(8) 0.037(3) -0.015(4) 0.012(3) -0.028(5)
C112 0.092(6) 0.060(5) 0.049(4) -0.024(4) 0.027(4) -0.025(4)
C113 0.059(4) 0.056(4) 0.043(3) 0.012(3) 0.005(3) -0.001(3)
C114 0.044(3) 0.059(10) 0.037(2) 0.008(3) 0.0050(18) 0.005(3)
Cl2 0.0358(8) 0.0477(10) 0.0243(7) -0.003(4) 0.0041(6) -0.014(3)
C115 0.030(2) 0.022(3) 0.024(2) -0.011(6) 0.0023(17) 0.003(6)
C116 0.023(2) 0.025(7) 0.030(2) -0.003(5) 0.0077(18) -0.011(7)
C117 0.025(2) 0.032(11) 0.031(2) -0.005(5) -0.0022(18) -0.005(5)
C118 0.032(2) 0.043(3) 0.025(2) 0.00(2) 0.0034(19) 0.00(2)
C119 0.027(3) 0.014(13) 0.034(4) -0.010(7) 0.000(3) 0.003(5)
C120 0.026(2) 0.021(6) 0.028(2) -0.002(5) 0.0002(17) 0.002(5)
Cl3 0.0467(16) 0.053(4) 0.0390(19) 0.024(6) 0.0123(14) -0.009(5)

loop_
_atom_type_symbol
_atom_type_description
_atom_type_scat_dispersion_real
_atom_type_scat_dispersion_imag
_atom_type_scat_source
C C 0.0033 0.0016 'International Tables Vol C Tables 4.2.6.8 and 6.1.1.4'
H H 0.0000 0.0000 'International Tables Vol C Tables 4.2.6.8 and 6.1.1.4'
N N 0.0061 0.0033 'International Tables Vol C Tables 4.2.6.8 and 6.1.1.4'
Ni Ni 0.3279 1.2288 'International Tables Vol C Tables 4.2.6.8 and 6.1.1.4'
Sm Sm -0.2440 3.4602 'International Tables Vol C Tables 4.2.6.8 and 6.1.1.4'
Cl Cl 0.1682 0.1873 'International Tables Vol C Tables 4.2.6.8 and 6.1.1.4'

loop_
_geom_angle_atom_site_label_1
_geom_angle_atom_site_label_2
_geom_angle_atom_site_label_3
_geom_angle
_geom_angle_site_symmetry_1
_geom_angle_site_symmetry_3
C37_1 Sm1 C49_2 9.1(3) 6_565 6_565
C37_1 Sm1 C75_2 28.7(2) 6_565 .
C49_2 Sm1 C75_2 37.536(16) 6_565 .
C37_1 Sm1 C38_1 35.1(3) 6_565 6_565
C49_2 Sm1 C38_1 27.2(3) 6_565 6_565
C75_2 Sm1 C38_1 59.1(3) . 6_565
C37_1 Sm1 C26_2 33.7(2) 6_565 6_565
C49_2 Sm1 C26_2 33.521(18) 6_565 6_565
C75_2 Sm1 C26_2 51.68(2) . 6_565
C38_1 Sm1 C26_2 54.5(2) 6_565 6_565
C37_1 Sm1 C36_1 34.4(2) 6_565 6_565
C49_2 Sm1 C36_1 42.18(17) 6_565 6_565
C75_2 Sm1 C36_1 11.62(19) . 6_565
C38_1 Sm1 C36_1 58.6(3) 6_565 6_565
C26_2 Sm1 C36_1 62.05(17) 6_565 6_565
C3_2 Sm2 C36_2 10.325(4) 6_565 .
C3_2 Sm2 C4_2 35.095(14) 6_565 6_565
C36_2 Sm2 C4_2 40.715(17) . 6_565
C3_2 Sm2 C37_2 33.323(14) 6_565 .
C36_2 Sm2 C37_2 36.583(15) . .
C4_2 Sm2 C37_2 9.129(4) 6_565 .
C3_2 Sm2 C50_1 14.3(4) 6_565 .
C36_2 Sm2 C50_1 6.0(3) . .
C4_2 Sm2 C50_1 38.9(3) 6_565 .
C37_2 Sm2 C50_1 33.6(3) . .
C3_2 Sm2 C26_1 53.2(2) 6_565 .
C36_2 Sm2 C26_1 61.4(2) . .
C4_2 Sm2 C26_1 24.0(2) 6_565 .
C37_2 Sm2 C26_1 32.6(2) . .
C50_1 Sm2 C26_1 61.0(4) . .
C3_2 Sm2 C89_1 19.34(18) 6_565 6_565
C36_2 Sm2 C89_1 29.28(18) . 6_565
C4_2 Sm2 C89_1 36.99(18) 6_565 6_565
C37_2 Sm2 C89_1 40.23(19) . 6_565
C50_1 Sm2 C89_1 33.7(4) . 6_565
C26_1 Sm2 C89_1 45.4(3) . 6_565
C3_2 Sm2 C2_2 33.035(15) 6_565 6_565
C36_2 Sm2 C2_2 39.805(17) . 6_565
C4_2 Sm2 C2_2 57.24(2) 6_565 6_565
C37_2 Sm2 C2_2 60.37(2) . 6_565
C50_1 Sm2 C2_2 45.6(3) . 6_565
C26_1 Sm2 C2_2 62.1(2) . 6_565
C89_1 Sm2 C2_2 20.31(18) 6_565 6_565
C3_2 Sm2 C49_1 35.42(18) 6_565 .
C36_2 Sm2 C49_1 38.18(19) . .
C4_2 Sm2 C49_1 10.65(18) 6_565 .
C37_2 Sm2 C49_1 2.54(17) . .
C50_1 Sm2 C49_1 34.8(3) . .
C26_1 Sm2 C49_1 33.4(3) . .
C89_1 Sm2 C49_1 42.8(3) 6_565 .
C2_2 Sm2 C49_1 62.88(17) 6_565 .
C1_2 Sm3 C2_2 35.56(2) 6_565 6_565
C1_2 Sm3 C59_2 14.199(10) 6_565 .
C2_2 Sm3 C59_2 21.365(15) 6_565 .
C1_2 Sm3 C78_1 30.7(2) 6_565 6_565
C2_2 Sm3 C78_1 42.1(2) 6_565 6_565
C59_2 Sm3 C78_1 31.7(2) . 6_565
C1_2 Sm3 C77_1 39.30(19) 6_565 6_565
C2_2 Sm3 C77_1 13.8(2) 6_565 6_565
C59_2 Sm3 C77_1 26.6(2) . 6_565
C78_1 Sm3 C77_1 34.1(2) 6_565 6_565
C1_2 Sm3 C28_1 25.1(2) 6_565 .
C2_2 Sm3 C28_1 10.5(2) 6_565 .
C59_2 Sm3 C28_1 10.9(2) . .
C78_1 Sm3 C28_1 36.2(3) 6_565 .
C77_1 Sm3 C28_1 18.4(2) 6_565 .
C1_2 Sm3 C79_2 30.82(2) 6_565 .
C2_2 Sm3 C79_2 50.81(3) 6_565 .
C59_2 Sm3 C79_2 36.49(2) . .
C78_1 Sm3 C79_2 10.8(2) 6_565 .
C77_1 Sm3 C79_2 44.33(17) 6_565 .
C28_1 Sm3 C79_2 43.4(2) . .
C1_2 Sm3 C29_1 36.5(2) 6_565 .
C2_2 Sm3 C29_1 34.7(3) 6_565 .
C59_2 Sm3 C29_1 31.8(2) . .
C78_1 Sm3 C29_1 12.9(2) 6_565 .
C77_1 Sm3 C29_1 23.8(3) 6_565 .
C28_1 Sm3 C29_1 32.0(3) . .
C79_2 Sm3 C29_1 23.6(2) . .
C17_2 Sm4 C17_2 9.936(9) 6_565 .
C17_2 Sm4 C38_2 26.70(2) 6_565 .
C17_2 Sm4 C38_2 34.90(3) . .
C17_2 Sm4 C38_2 34.90(3) 6_565 6_565
C17_2 Sm4 C38_2 26.70(2) . 6_565
C38_2 Sm4 C38_2 50.03(4) . 6_565
C17_2 Sm4 C72_1 9.5(3) 6_565 .
C17_2 Sm4 C72_1 7.9(2) . .
C38_2 Sm4 C72_1 36.1(3) . .
C38_2 Sm4 C72_1 34.1(3) 6_565 .
C17_2 Sm4 C72_1 7.9(2) 6_565 6_565
C17_2 Sm4 C72_1 9.5(3) . 6_565
C38_2 Sm4 C72_1 34.1(3) . 6_565
C38_2 Sm4 C72_1 36.1(3) 6_565 6_565
C72_1 Sm4 C72_1 2.8(8) . 6_565
C17_2 Sm4 C18_2 34.71(3) 6_565 6_565
C17_2 Sm4 C18_2 43.43(3) . 6_565
C38_2 Sm4 C18_2 8.894(6) . 6_565
C38_2 Sm4 C18_2 58.64(5) 6_565 6_565
C72_1 Sm4 C18_2 43.9(4) . 6_565
C72_1 Sm4 C18_2 41.6(4) 6_565 6_565
C17_2 Sm4 C18_2 43.43(3) 6_565 .
C17_2 Sm4 C18_2 34.71(3) . .
C38_2 Sm4 C18_2 58.64(5) . .
C38_2 Sm4 C18_2 8.894(6) 6_565 .
C72_1 Sm4 C18_2 41.6(4) . .
C72_1 Sm4 C18_2 43.9(4) 6_565 .
C18_2 Sm4 C18_2 67.14(5) 6_565 .
C27_2 Sm5 C2_1 3.0(3) 6_565 .
C27_2 Sm5 C26_2 36.61(3) 6_565 6_565
C2_1 Sm5 C26_2 35.9(3) . 6_565
C27_2 Sm5 C9_2 35.61(4) 6_565 6_565
C2_1 Sm5 C9_2 33.6(3) . 6_565
C26_2 Sm5 C9_2 62.03(5) 6_565 6_565
C27_2 Sm5 C61_1 27.6(3) 6_565 6_565
C2_1 Sm5 C61_1 27.2(4) . 6_565
C26_2 Sm5 C61_1 9.4(3) 6_565 6_565
C9_2 Sm5 C61_1 56.1(3) 6_565 6_565
C27_2 Sm5 C77_2 11.902(14) 6_565 .
C2_1 Sm5 C77_2 12.0(3) . .
C26_2 Sm5 C77_2 47.94(4) 6_565 .
C9_2 Sm5 C77_2 27.12(3) 6_565 .
C61_1 Sm5 C77_2 39.2(3) 6_565 .
C74_2 Sm6 C35_1 19.5(2) . 6_565
C74_2 Sm6 C36_1 20.45(19) . 6_565
C35_1 Sm6 C36_1 35.5(3) 6_565 6_565
C74_2 Sm6 C16_1 32.8(2) . .
C35_1 Sm6 C16_1 27.3(3) 6_565 .
C36_1 Sm6 C16_1 31.2(3) 6_565 .
C56_2 Sm7 C10_2 45.9(2) . 6_565
C56_2 Sm7 C79_1 15.26(17) . 6_565
C10_2 Sm7 C79_1 40.8(2) 6_565 6_565
C56_2 Sm7 C11_2 13.12(6) . 6_565
C10_2 Sm7 C11_2 33.45(15) 6_565 6_565
C79_1 Sm7 C11_2 11.33(16) 6_565 6_565
C56_2 Sm7 C55_2 35.91(17) . .
C10_2 Sm7 C55_2 70.2(3) 6_565 .
C79_1 Sm7 C55_2 30.6(2) 6_565 .
C11_2 Sm7 C55_2 41.20(18) 6_565 .
C56_2 Sm7 C79_2 37.99(18) . .
C10_2 Sm7 C79_2 10.73(5) 6_565 .
C79_1 Sm7 C79_2 36.5(2) 6_565 .
C11_2 Sm7 C79_2 26.95(12) 6_565 .
C55_2 Sm7 C79_2 67.0(3) . .
C27_2 Sm8 C76_2 38.25(18) 6_565 .
C27_2 Sm8 C28_2 36.28(17) 6_565 6_565
C76_2 Sm8 C28_2 2.284(12) . 6_565
C27_2 Sm8 C55_2 68.8(3) 6_565 .
C76_2 Sm8 C55_2 35.59(18) . .
C28_2 Sm8 C55_2 36.45(18) 6_565 .
C27_2 Sm8 C59_1 34.1(3) 6_565 6_565
C76_2 Sm8 C59_1 15.2(2) . 6_565
C28_2 Sm8 C59_1 13.4(2) 6_565 6_565
C55_2 Sm8 C59_1 34.7(3) . 6_565
C27_2 Sm8 C2_1 2.2(3) 6_565 .
C76_2 Sm8 C2_1 40.3(4) . .
C28_2 Sm8 C2_1 38.3(4) 6_565 .
C55_2 Sm8 C2_1 70.3(4) . .
C59_1 Sm8 C2_1 35.7(4) 6_565 .
C2_1 C1_1 C10_1 112.4(8) . .
C2_1 C1_1 C6_1 110.6(10) . .
C10_1 C1_1 C6_1 121.1(8) . .
C2_1 C1_1 Sm5 64.3(8) . .
C10_1 C1_1 Sm5 89.3(5) . .
C6_1 C1_1 Sm5 75.0(6) . .
C2_1 C1_1 Sm8 56.9(8) . .
C10_1 C1_1 Sm8 83.9(6) . .
C6_1 C1_1 Sm8 87.5(6) . .
Sm5 C1_1 Sm8 12.5(2) . .
C2_1 C1_1 Sm7 70.0(7) . .
C10_1 C1_1 Sm7 64.1(5) . .
C6_1 C1_1 Sm7 96.3(6) . .
C3_1 C2_1 C1_1 132.3(12) . .
C3_1 C2_1 C12_1 121.9(11) . .
C1_1 C2_1 C12_1 103.7(9) . .
C3_1 C2_1 Sm5 84.5(8) . .
C1_1 C2_1 Sm5 82.4(8) . .
C12_1 C2_1 Sm5 90.0(8) . .
C3_1 C2_1 Sm8 85.1(8) . .
C1_1 C2_1 Sm8 94.1(9) . .
C12_1 C2_1 Sm8 75.9(8) . .
C3_1 C2_1 Sm7 105.8(9) . .
C1_1 C2_1 Sm7 81.7(8) . .
C12_1 C2_1 Sm7 63.2(7) . .
C3_1 C2_1 Sm1 62.9(7) . .
C1_1 C2_1 Sm1 102.7(9) . .
C12_1 C2_1 Sm1 95.4(8) . .
C15_1 C3_1 C2_1 119.0(9) . .
C15_1 C3_1 C4_1 117.5(9) . .
C2_1 C3_1 C4_1 112.8(10) . .
C15_1 C3_1 Sm1 73.3(5) . .
C2_1 C3_1 Sm1 89.1(8) . .
C4_1 C3_1 Sm1 74.9(4) . .
C15_1 C3_1 Sm5 92.8(6) . .
C2_1 C3_1 Sm5 64.2(8) . .
C4_1 C3_1 Sm5 79.8(4) . .
Sm1 C3_1 Sm5 26.02(10) . .
C15_1 C3_1 Sm8 80.0(6) . .
C2_1 C3_1 Sm8 65.2(8) . .
C4_1 C3_1 Sm8 92.6(5) . .
C15_1 C3_1 Sm6 60.1(5) . .
C2_1 C3_1 Sm6 94.0(8) . .
C4_1 C3_1 Sm6 84.5(4) . .
C5_1 C4_1 C18_1 117.2(7) . .
C5_1 C4_1 C3_1 117.9(8) . .
C18_1 C4_1 C3_1 113.9(9) . .
C5_1 C4_1 Sm1 90.2(5) . .
C18_1 C4_1 Sm1 73.7(5) . .
C3_1 C4_1 Sm1 72.5(4) . .
C5_1 C4_1 Sm5 71.8(5) . .
C18_1 C4_1 Sm5 97.3(5) . .
C3_1 C4_1 Sm5 68.9(4) . .
C6_1 C5_1 C4_1 125.2(9) . .
C6_1 C5_1 C20_1 132.2(12) . .
C4_1 C5_1 C20_1 94.9(8) . .
C6_1 C5_1 Sm5 73.3(6) . .
C4_1 C5_1 Sm5 77.6(5) . .
C20_1 C5_1 Sm5 94.4(6) . .
C6_1 C5_1 Sm1 96.2(6) . .
C4_1 C5_1 Sm1 61.1(4) . .
C20_1 C5_1 Sm1 80.4(5) . .
C7_1 C6_1 C5_1 115.9(11) . .
C7_1 C6_1 C1_1 118.0(8) . .
C5_1 C6_1 C1_1 119.9(10) . .
C7_1 C6_1 Sm5 96.3(8) . .
C5_1 C6_1 Sm5 77.2(6) . .
C1_1 C6_1 Sm5 72.6(5) . .
C6_1 C7_1 C8_1 120.4(9) . .
C6_1 C7_1 C22_1 108.1(10) . .
C8_1 C7_1 C22_1 118.2(9) . .
C6_1 C7_1 Sm5 58.7(7) . .
C8_1 C7_1 Sm5 90.0(7) . .
C22_1 C7_1 Sm5 84.4(8) . .
C9_1 C8_1 C24_1 125.5(9) . .
C9_1 C8_1 C7_1 122.5(9) . .
C24_1 C8_1 C7_1 101.9(7) . .
C8_1 C9_1 C10_1 118.6(9) . .
C8_1 C9_1 C27_1 122.2(10) . .
C10_1 C9_1 C27_1 115.3(9) . .
C8_1 C9_1 Sm3 101.0(8) . .
C10_1 C9_1 Sm3 81.3(7) . .
C27_1 C9_1 Sm3 68.0(6) . .
C8_1 C9_1 Sm7 101.7(8) . .
C10_1 C9_1 Sm7 65.5(7) . .
C27_1 C9_1 Sm7 82.5(6) . .
C11_1 C10_1 C9_1 123.1(9) . .
C11_1 C10_1 C1_1 108.2(8) . .
C9_1 C10_1 C1_1 118.5(8) . .
C11_1 C10_1 Sm7 64.7(5) . .
C9_1 C10_1 Sm7 86.4(7) . .
C1_1 C10_1 Sm7 87.1(6) . .
C11_1 C10_1 Sm3 71.7(5) . .
C9_1 C10_1 Sm3 68.8(7) . .
C1_1 C10_1 Sm3 101.8(6) . .
C11_1 C10_1 Sm5 83.4(5) . .
C9_1 C10_1 Sm5 91.6(7) . .
C1_1 C10_1 Sm5 61.4(5) . .
C29_1 C11_1 C10_1 122.8(9) . .
C29_1 C11_1 C12_1 118.2(9) . .
C10_1 C11_1 C12_1 108.1(8) . .
C29_1 C11_1 Sm7 76.5(6) . .
C10_1 C11_1 Sm7 84.8(5) . .
C12_1 C11_1 Sm7 75.6(5) . .
C29_1 C11_1 Sm3 65.5(5) . .
C10_1 C11_1 Sm3 79.1(5) . .
C12_1 C11_1 Sm3 95.4(5) . .
C29_1 C11_1 Sm8 92.6(6) . .
C10_1 C11_1 Sm8 83.4(6) . .
C12_1 C11_1 Sm8 59.1(5) . .
C13_1 C12_1 C2_1 114.2(9) . .
C13_1 C12_1 C11_1 124.6(10) . .
C2_1 C12_1 C11_1 106.5(9) . .
C13_1 C12_1 Sm7 78.9(7) . .
C2_1 C12_1 Sm7 85.1(8) . .
C11_1 C12_1 Sm7 68.6(5) . .
C13_1 C12_1 Sm8 71.8(6) . .
C2_1 C12_1 Sm8 69.6(8) . .
C11_1 C12_1 Sm8 90.0(6) . .
C13_1 C12_1 Sm5 85.0(6) . .
C2_1 C12_1 Sm5 57.6(7) . .
C11_1 C12_1 Sm5 86.8(5) . .
C14_1 C13_1 C12_1 122.9(10) . .
C14_1 C13_1 C31_1 113.6(11) . .
C12_1 C13_1 C31_1 115.1(10) . .
C14_1 C13_1 Sm8 77.7(9) . .
C12_1 C13_1 Sm8 78.3(7) . .
C31_1 C13_1 Sm8 85.3(7) . .
C14_1 C13_1 Sm7 99.4(9) . .
C12_1 C13_1 Sm7 72.0(7) . .
C31_1 C13_1 Sm7 69.8(7) . .
C14_1 C13_1 Sm5 79.4(8) . .
C12_1 C13_1 Sm5 69.1(6) . .
C31_1 C13_1 Sm5 94.3(6) . .
C13_1 C14_1 C15_1 123.6(11) . .
C13_1 C14_1 C34_1 129.2(12) . .
C15_1 C14_1 C34_1 104.6(10) . .
C13_1 C14_1 Sm8 73.7(8) . .
C15_1 C14_1 Sm8 84.0(8) . .
C34_1 C14_1 Sm8 98.4(8) . .
C13_1 C14_1 Sm6 105.3(10) . .
C15_1 C14_1 Sm6 75.1(7) . .
C34_1 C14_1 Sm6 70.1(6) . .
C13_1 C14_1 Sm1 98.6(9) . .
C15_1 C14_1 Sm1 65.7(6) . .
C34_1 C14_1 Sm1 86.2(6) . .
C13_1 C14_1 Sm5 76.7(8) . .
C15_1 C14_1 Sm5 74.0(7) . .
C34_1 C14_1 Sm5 104.8(7) . .
C3_1 C15_1 C16_1 127.6(10) . .
C3_1 C15_1 C14_1 115.8(9) . .
C16_1 C15_1 C14_1 103.3(10) . .
C3_1 C15_1 Sm1 77.1(6) . .
C16_1 C15_1 Sm1 75.7(4) . .
C14_1 C15_1 Sm1 81.5(7) . .
C3_1 C15_1 Sm6 94.4(6) . .
C16_1 C15_1 Sm6 65.9(4) . .
C14_1 C15_1 Sm6 71.3(7) . .
C3_1 C15_1 Sm8 72.8(6) . .
C16_1 C15_1 Sm8 96.9(5) . .
C14_1 C15_1 Sm8 63.9(8) . .
C3_1 C15_1 Sm5 61.2(5) . .
C16_1 C15_1 Sm5 98.4(5) . .
C14_1 C15_1 Sm5 76.9(7) . .
C17_1 C16_1 C35_1 119.0(8) . .
C17_1 C16_1 C15_1 115.5(9) . .
C35_1 C16_1 C15_1 115.8(9) . .
C17_1 C16_1 Sm6 84.1(4) . .
C35_1 C16_1 Sm6 74.1(4) . .
C15_1 C16_1 Sm6 80.6(4) . .
C17_1 C16_1 Sm1 76.0(4) . .
C35_1 C16_1 Sm1 91.8(4) . .
C15_1 C16_1 Sm1 70.9(4) . .
C17_1 C16_1 Sm6 80.2(5) . 6_565
C35_1 C16_1 Sm6 64.2(4) . 6_565
C15_1 C16_1 Sm6 95.7(5) . 6_565
C17_1 C16_1 Sm1 68.2(4) . 6_565
C35_1 C16_1 Sm1 67.8(4) . 6_565
C15_1 C16_1 Sm1 106.1(4) . 6_565
C16_1 C17_1 C18_1 119.2(8) . .
C16_1 C17_1 C38_1 119.5(8) . .
C18_1 C17_1 C38_1 115.0(9) . .
C16_1 C17_1 Sm1 74.3(4) . .
C18_1 C17_1 Sm1 74.1(5) . .
C38_1 C17_1 Sm1 97.5(5) . .
C16_1 C17_1 Sm6 65.8(4) . .
C18_1 C17_1 Sm6 91.3(5) . .
C38_1 C17_1 Sm6 88.8(5) . .
C16_1 C17_1 Sm6 71.1(4) . 6_565
C18_1 C17_1 Sm6 100.9(5) . 6_565
C38_1 C17_1 Sm6 74.5(5) . 6_565
C16_1 C17_1 Sm1 85.9(5) . 6_565
C18_1 C17_1 Sm1 99.5(5) . 6_565
C38_1 C17_1 Sm1 60.3(5) . 6_565
C19_1 C18_1 C17_1 111.7(9) . .
C19_1 C18_1 C4_1 110.8(9) . .
C17_1 C18_1 C4_1 126.2(9) . .
C19_1 C18_1 Sm1 88.8(6) . .
C17_1 C18_1 Sm1 75.3(5) . .
C4_1 C18_1 Sm1 74.2(4) . .
C19_1 C18_1 Sm6 92.8(6) . .
C17_1 C18_1 Sm6 61.5(5) . .
C4_1 C18_1 Sm6 85.1(5) . .
C40_1 C19_1 C18_1 140.4(8) . .
C40_1 C19_1 C20_1 115.7(9) . .
C18_1 C19_1 C20_1 100.5(8) . .
C40_1 C19_1 Sm1 104.5(7) . .
C18_1 C19_1 Sm1 63.4(5) . .
C20_1 C19_1 Sm1 82.2(5) . .
C21_1 C20_1 C5_1 109.9(11) . .
C21_1 C20_1 C19_1 122.5(10) . .
C5_1 C20_1 C19_1 116.2(10) . .
C22_1 C21_1 C20_1 115.8(11) . .
C22_1 C21_1 C42_1 122.2(11) . .
C20_1 C21_1 C42_1 117.3(10) . .
C21_1 C22_1 C7_1 136.9(12) . .
C21_1 C22_1 C23_1 124.0(9) . .
C7_1 C22_1 C23_1 93.4(8) . .
C44_1 C23_1 C24_1 126.2(9) . .
C44_1 C23_1 C22_1 112.6(8) . .
C24_1 C23_1 C22_1 113.3(8) . .
C8_1 C24_1 C23_1 111.3(8) . .
C8_1 C24_1 C25_1 116.1(7) . .
C23_1 C24_1 C25_1 123.5(8) . .
C46_1 C25_1 C26_1 116.9(8) . .
C46_1 C25_1 C24_1 114.6(9) . .
C26_1 C25_1 C24_1 118.9(8) . .
C46_1 C25_1 Sm2 89.3(5) . .
C26_1 C25_1 Sm2 55.9(4) . .
C24_1 C25_1 Sm2 95.3(6) . .
C49_1 C26_1 C25_1 122.4(8) . .
C49_1 C26_1 C27_1 111.9(9) . .
C25_1 C26_1 C27_1 121.2(8) . .
C49_1 C26_1 Sm2 74.5(4) . .
C25_1 C26_1 Sm2 94.7(5) . .
C27_1 C26_1 Sm2 78.7(5) . .
C49_1 C26_1 Sm3 92.2(5) . .
C25_1 C26_1 Sm3 98.0(5) . .
C27_1 C26_1 Sm3 57.4(4) . .
C28_1 C27_1 C9_1 113.8(9) . .
C28_1 C27_1 C26_1 123.3(10) . .
C9_1 C27_1 C26_1 115.1(9) . .
C28_1 C27_1 Sm3 70.9(4) . .
C9_1 C27_1 Sm3 78.7(6) . .
C26_1 C27_1 Sm3 92.4(5) . .
C28_1 C27_1 Sm2 78.6(5) . .
C9_1 C27_1 Sm2 97.9(6) . .
C26_1 C27_1 Sm2 68.0(5) . .
C29_1 C28_1 C27_1 128.7(10) . .
C29_1 C28_1 C51_1 99.2(8) . .
C27_1 C28_1 C51_1 120.4(9) . .
C29_1 C28_1 Sm3 75.5(5) . .
C27_1 C28_1 Sm3 75.4(4) . .
C51_1 C28_1 Sm3 87.2(4) . .
C29_1 C28_1 Sm2 96.8(5) . .
C27_1 C28_1 Sm2 70.8(5) . .
C51_1 C28_1 Sm2 70.2(4) . .
C29_1 C28_1 Sm7 59.4(5) . .
C27_1 C28_1 Sm7 85.2(5) . .
C51_1 C28_1 Sm7 93.5(4) . .
C28_1 C29_1 C11_1 113.6(9) . .
C28_1 C29_1 C30_1 122.8(9) . .
C11_1 C29_1 C30_1 115.3(8) . .
C28_1 C29_1 C52_1 82.5(8) . .
C11_1 C29_1 C52_1 150.3(8) . .
C30_1 C29_1 C52_1 41.0(4) . .
C28_1 C29_1 Sm3 72.5(5) . .
C11_1 C29_1 Sm3 84.5(6) . .
C30_1 C29_1 Sm3 84.4(5) . .
C52_1 C29_1 Sm3 76.5(4) . .
C28_1 C29_1 Sm7 93.3(7) . .
C11_1 C29_1 Sm7 72.1(6) . .
C30_1 C29_1 Sm7 75.5(5) . .
C52_1 C29_1 Sm7 82.6(5) . .
C52_1 C30_1 C31_1 135.3(7) . .
C52_1 C30_1 C29_1 90.9(7) . .
C31_1 C30_1 C29_1 122.2(7) . .
C52_1 C30_1 Sm7 95.4(5) . .
C31_1 C30_1 Sm7 72.7(6) . .
C29_1 C30_1 Sm7 70.1(5) . .
C52_1 C30_1 Sm3 77.9(5) . .
C31_1 C30_1 Sm3 91.1(6) . .
C29_1 C30_1 Sm3 62.6(4) . .
C30_1 C31_1 C32_1 106.1(8) . .
C30_1 C31_1 C13_1 123.1(9) . .
C32_1 C31_1 C13_1 128.0(8) . .
C30_1 C31_1 Sm7 77.4(7) . .
C32_1 C31_1 Sm7 98.8(8) . .
C13_1 C31_1 Sm7 78.1(6) . .
C30_1 C31_1 Sm8 99.0(8) . .
C32_1 C31_1 Sm8 94.9(7) . .
C13_1 C31_1 Sm8 63.7(5) . .
C30_1 C31_1 Sm3 63.4(6) . .
C32_1 C31_1 Sm3 96.9(7) . .
C13_1 C31_1 Sm3 91.2(6) . .
C31_1 C32_1 C54_1 135.1(9) . .
C31_1 C32_1 C33_1 111.5(7) . .
C54_1 C32_1 C33_1 109.1(8) . .
C31_1 C32_1 Sm7 55.7(6) . .
C54_1 C32_1 Sm7 99.0(4) . .
C33_1 C32_1 Sm7 100.3(4) . .
C34_1 C33_1 C57_1 104.9(8) . .
C34_1 C33_1 C32_1 129.1(9) . .
C57_1 C33_1 C32_1 121.8(6) . .
C34_1 C33_1 Sm6 62.0(3) . .
C57_1 C33_1 Sm6 91.5(4) . .
C32_1 C33_1 Sm6 95.8(4) . .
C34_1 C33_1 Sm6 66.7(4) . 6_565
C57_1 C33_1 Sm6 77.3(4) . 6_565
C32_1 C33_1 Sm6 103.2(3) . 6_565
C33_1 C34_1 C35_1 130.8(8) . .
C33_1 C34_1 C14_1 107.9(8) . .
C35_1 C34_1 C14_1 110.1(9) . .
C33_1 C34_1 Sm6 91.0(4) . .
C35_1 C34_1 Sm6 70.9(4) . .
C14_1 C34_1 Sm6 74.2(6) . .
C33_1 C34_1 Sm6 86.6(4) . 6_565
C35_1 C34_1 Sm6 63.7(3) . 6_565
C14_1 C34_1 Sm6 89.7(7) . 6_565
C16_1 C35_1 C34_1 105.9(8) . .
C16_1 C35_1 C36_1 124.7(8) . .
C34_1 C35_1 C36_1 120.8(7) . .
C16_1 C35_1 Sm6 83.9(4) . 6_565
C34_1 C35_1 Sm6 84.1(3) . 6_565
C36_1 C35_1 Sm6 73.8(4) . 6_565
C16_1 C35_1 Sm6 72.6(4) . .
C34_1 C35_1 Sm6 76.1(4) . .
C36_1 C35_1 Sm6 90.5(4) . .
C16_1 C35_1 Sm1 85.1(4) . 6_565
C34_1 C35_1 Sm1 97.4(3) . 6_565
C36_1 C35_1 Sm1 62.4(4) . 6_565
C16_1 C35_1 Sm1 60.3(4) . .
C34_1 C35_1 Sm1 79.9(4) . .
C36_1 C35_1 Sm1 98.7(4) . .
C58_1 C36_1 C37_1 122.4(9) . .
C58_1 C36_1 C35_1 114.0(7) . .
C37_1 C36_1 C35_1 117.1(8) . .
C58_1 C36_1 Sm6 92.5(7) . 6_565
C37_1 C36_1 Sm6 81.0(5) . 6_565
C35_1 C36_1 Sm6 70.6(4) . 6_565
C58_1 C36_1 Sm1 94.1(7) . 6_565
C37_1 C36_1 Sm1 64.9(4) . 6_565
C35_1 C36_1 Sm1 86.6(4) . 6_565
C58_1 C36_1 Sm8 69.5(7) . 6_565
C37_1 C36_1 Sm8 76.9(6) . 6_565
C35_1 C36_1 Sm8 100.3(5) . 6_565
C58_1 C36_1 Sm6 98.4(7) . .
C37_1 C36_1 Sm6 86.7(5) . .
C35_1 C36_1 Sm6 58.7(4) . .
C61_1 C37_1 C36_1 116.2(9) . .
C61_1 C37_1 C38_1 121.4(9) . .
C36_1 C37_1 C38_1 115.1(8) . .
C61_1 C37_1 Sm1 83.7(5) . 6_565
C36_1 C37_1 Sm1 80.7(4) . 6_565
C38_1 C37_1 Sm1 78.3(5) . 6_565
C61_1 C37_1 Sm6 98.0(5) . 6_565
C36_1 C37_1 Sm6 66.0(4) . 6_565
C38_1 C37_1 Sm6 78.6(5) . 6_565
C61_1 C37_1 Sm5 59.9(5) . 6_565
C36_1 C37_1 Sm5 87.7(5) . 6_565
C38_1 C37_1 Sm5 96.3(5) . 6_565
C61_1 C37_1 Sm8 68.5(6) . 6_565
C36_1 C37_1 Sm8 73.2(5) . 6_565
C38_1 C37_1 Sm8 102.0(6) . 6_565
C39_1 C38_1 C17_1 120.7(11) . .
C39_1 C38_1 C37_1 105.1(9) . .
C17_1 C38_1 C37_1 124.4(8) . .
C39_1 C38_1 Sm1 81.9(5) . 6_565
C17_1 C38_1 Sm1 89.2(5) . 6_565
C37_1 C38_1 Sm1 66.5(4) . 6_565
C39_1 C38_1 Sm6 96.2(6) . 6_565
C17_1 C38_1 Sm6 74.9(5) . 6_565
C37_1 C38_1 Sm6 70.1(4) . 6_565
C39_1 C38_1 Sm6 99.2(6) . .
C17_1 C38_1 Sm6 62.3(4) . .
C37_1 C38_1 Sm6 81.8(4) . .
C40_1 C39_1 C38_1 127.1(12) . .
C40_1 C39_1 C63_1 94.6(9) . .
C38_1 C39_1 C63_1 131.4(10) . .
C40_1 C39_1 Sm1 100.0(6) . 6_565
C38_1 C39_1 Sm1 67.0(5) . 6_565
C63_1 C39_1 Sm1 83.7(6) . 6_565
C39_1 C40_1 C19_1 104.6(8) . .
C39_1 C40_1 C41_1 118.5(8) . .
C19_1 C40_1 C41_1 119.5(9) . .
C39_1 C40_1 C63_1 45.0(6) . .
C19_1 C40_1 C63_1 143.0(6) . .
C41_1 C40_1 C63_1 75.5(6) . .
C64_1 C41_1 C42_1 132.2(12) . .
C64_1 C41_1 C40_1 102.9(9) . .
C42_1 C41_1 C40_1 120.2(10) . .
C41_1 C42_1 C43_1 115.1(12) . .
C41_1 C42_1 C21_1 122.4(10) . .
C43_1 C42_1 C21_1 118.7(9) . .
C42_1 C43_1 C66_1 123.8(9) . .
C42_1 C43_1 C44_1 120.1(9) . .
C66_1 C43_1 C44_1 113.0(9) . .
C23_1 C44_1 C45_1 108.8(9) . .
C23_1 C44_1 C43_1 122.4(9) . .
C45_1 C44_1 C43_1 124.4(8) . .
C44_1 C45_1 C46_1 128.0(9) . .
C44_1 C45_1 C68_1 117.6(9) . .
C46_1 C45_1 C68_1 104.3(9) . .
C25_1 C46_1 C47_1 120.4(7) . .
C25_1 C46_1 C45_1 116.5(8) . .
C47_1 C46_1 C45_1 114.3(7) . .
C48_1 C47_1 C69_1 120.8(8) . .
C48_1 C47_1 C46_1 122.0(8) . .
C69_1 C47_1 C46_1 105.4(7) . .
C48_1 C47_1 Sm4 69.0(4) . .
C69_1 C47_1 Sm4 77.3(7) . .
C46_1 C47_1 Sm4 91.2(4) . .
C47_1 C48_1 C49_1 119.1(8) . .
C47_1 C48_1 C72_1 119.9(9) . .
C49_1 C48_1 C72_1 110.7(9) . .
C47_1 C48_1 Sm4 81.0(5) . .
C49_1 C48_1 Sm4 87.1(4) . .
C72_1 C48_1 Sm4 69.8(3) . .
C47_1 C48_1 Sm2 92.4(5) . .
C49_1 C48_1 Sm2 58.7(3) . .
C72_1 C48_1 Sm2 86.1(4) . .
C26_1 C49_1 C48_1 118.7(8) . .
C26_1 C49_1 C50_1 118.2(9) . .
C48_1 C49_1 C50_1 109.6(9) . .
C26_1 C49_1 Sm2 72.1(4) . .
C48_1 C49_1 Sm2 91.4(4) . .
C50_1 C49_1 Sm2 70.5(7) . .
C26_1 C49_1 Sm4 91.2(4) . .
C48_1 C49_1 Sm4 62.3(3) . .
C50_1 C49_1 Sm4 78.9(7) . .
C51_1 C50_1 C49_1 127.7(14) . .
C51_1 C50_1 C73_1 121.6(12) . .
C49_1 C50_1 C73_1 105.2(9) . .
C51_1 C50_1 Sm2 83.2(9) . .
C49_1 C50_1 Sm2 74.6(7) . .
C73_1 C50_1 Sm2 89.6(7) . .
C51_1 C50_1 Sm4 107.1(10) . .
C49_1 C50_1 Sm4 71.7(6) . .
C73_1 C50_1 Sm4 64.5(6) . .
C50_1 C51_1 C52_1 126.4(11) . .
C50_1 C51_1 C28_1 116.5(10) . .
C52_1 C51_1 C28_1 103.9(7) . .
C50_1 C51_1 Sm2 68.8(8) . .
C52_1 C51_1 Sm2 87.6(4) . .
C28_1 C51_1 Sm2 78.6(4) . .
C50_1 C51_1 Sm3 93.3(8) . .
C52_1 C51_1 Sm3 76.3(5) . .
C28_1 C51_1 Sm3 61.1(3) . .
C30_1 C52_1 C51_1 121.6(8) . .
C30_1 C52_1 C53_1 118.4(7) . .
C51_1 C52_1 C53_1 112.8(8) . .
C30_1 C52_1 C29_1 48.1(5) . .
C51_1 C52_1 C29_1 73.5(6) . .
C53_1 C52_1 C29_1 153.0(7) . .
C30_1 C52_1 Sm3 74.4(5) . .
C51_1 C52_1 Sm3 73.6(5) . .
C53_1 C52_1 Sm3 96.8(4) . .
C29_1 C52_1 Sm3 58.7(4) . .
C30_1 C52_1 Sm2 97.4(5) . .
C51_1 C52_1 Sm2 63.1(4) . .
C53_1 C52_1 Sm2 82.4(4) . .
C29_1 C52_1 Sm2 77.4(4) . .
C30_1 C52_1 Sm7 58.7(5) . .
C51_1 C52_1 Sm7 89.5(5) . .
C53_1 C52_1 Sm7 97.4(5) . .
C29_1 C52_1 Sm7 55.7(4) . .
C74_1 C53_1 C52_1 123.3(9) . .
C74_1 C53_1 C54_1 120.7(10) . .
C52_1 C53_1 C54_1 111.3(7) . .
C32_1 C54_1 C55_1 134.6(9) . .
C32_1 C54_1 C53_1 112.1(11) . .
C55_1 C54_1 C53_1 109.9(7) . .
C56_1 C55_1 C76_1 118.3(10) . .
C56_1 C55_1 C54_1 115.4(9) . .
C76_1 C55_1 C54_1 123.2(9) . .
C56_1 C55_1 Sm7 65.8(7) . 6_565
C76_1 C55_1 Sm7 84.5(8) . 6_565
C54_1 C55_1 Sm7 101.6(4) . 6_565
C56_1 C55_1 Sm3 80.9(7) . 6_565
C76_1 C55_1 Sm3 68.5(8) . 6_565
C54_1 C55_1 Sm3 103.8(4) . 6_565
C55_1 C56_1 C79_1 123.3(10) . .
C55_1 C56_1 C57_1 118.9(8) . .
C79_1 C56_1 C57_1 106.2(5) . .
C55_1 C56_1 Sm7 86.8(7) . 6_565
C79_1 C56_1 Sm7 60.4(5) . 6_565
C57_1 C56_1 Sm7 88.9(5) . 6_565
C55_1 C56_1 Sm8 99.6(7) . 6_565
C79_1 C56_1 Sm8 64.9(5) . 6_565
C57_1 C56_1 Sm8 69.6(4) . 6_565
C58_1 C57_1 C33_1 129.1(7) . .
C58_1 C57_1 C56_1 103.9(6) . .
C33_1 C57_1 C56_1 119.8(6) . .
C58_1 C57_1 Sm8 65.9(6) . 6_565
C33_1 C57_1 Sm8 97.4(4) . 6_565
C56_1 C57_1 Sm8 78.4(5) . 6_565
C58_1 C57_1 Sm6 71.8(6) . 6_565
C33_1 C57_1 Sm6 73.1(3) . 6_565
C56_1 C57_1 Sm6 104.6(5) . 6_565
C36_1 C58_1 C59_1 116.8(8) . .
C36_1 C58_1 C57_1 116.7(8) . .
C59_1 C58_1 C57_1 110.9(8) . .
C36_1 C58_1 Sm8 81.2(7) . 6_565
C59_1 C58_1 Sm8 65.3(7) . 6_565
C57_1 C58_1 Sm8 83.5(7) . 6_565
C36_1 C58_1 Sm6 58.5(6) . 6_565
C59_1 C58_1 Sm6 95.2(7) . 6_565
C57_1 C58_1 Sm6 78.6(6) . 6_565
C36_1 C58_1 Sm1 58.2(6) . 6_565
C59_1 C58_1 Sm1 82.4(7) . 6_565
C57_1 C58_1 Sm1 91.4(6) . 6_565
C60_1 C59_1 C79_1 118.8(9) . .
C60_1 C59_1 C58_1 125.5(9) . .
C79_1 C59_1 C58_1 111.2(7) . .
C60_1 C59_1 Sm8 82.6(10) . 6_565
C79_1 C59_1 Sm8 85.7(6) . 6_565
C58_1 C59_1 Sm8 81.0(8) . 6_565
C60_1 C59_1 Sm7 88.3(10) . 6_565
C79_1 C59_1 Sm7 63.3(5) . 6_565
C58_1 C59_1 Sm7 96.1(8) . 6_565
C60_1 C59_1 Sm5 68.2(9) . 6_565
C79_1 C59_1 Sm5 92.4(5) . 6_565
C58_1 C59_1 Sm5 90.5(7) . 6_565
C59_1 C60_1 C61_1 112.9(11) . .
C59_1 C60_1 C85_1 115.3(12) . .
C61_1 C60_1 C85_1 110.6(11) . .
C59_1 C60_1 Sm5 81.9(10) . 6_565
C61_1 C60_1 Sm5 67.6(8) . 6_565
C85_1 C60_1 Sm5 73.2(8) . 6_565
C59_1 C60_1 Sm8 66.3(9) . 6_565
C61_1 C60_1 Sm8 75.2(8) . 6_565
C85_1 C60_1 Sm8 81.8(9) . 6_565
C59_1 C60_1 Sm7 63.4(8) . 6_565
C61_1 C60_1 Sm7 94.9(9) . 6_565
C85_1 C60_1 Sm7 67.5(8) . 6_565
C37_1 C61_1 C60_1 125.1(10) . .
C37_1 C61_1 C62_1 126.8(12) . .
C60_1 C61_1 C62_1 101.9(11) . .
C37_1 C61_1 Sm5 89.3(5) . 6_565
C60_1 C61_1 Sm5 78.1(9) . 6_565
C62_1 C61_1 Sm5 76.4(6) . 6_565
C37_1 C61_1 Sm1 63.1(5) . 6_565
C60_1 C61_1 Sm1 98.3(9) . 6_565
C62_1 C61_1 Sm1 89.1(6) . 6_565
C37_1 C61_1 Sm8 81.7(6) . 6_565
C60_1 C61_1 Sm8 72.6(9) . 6_565
C62_1 C61_1 Sm8 91.2(7) . 6_565
C63_1 C62_1 C61_1 109.1(15) . .
C63_1 C62_1 C84_1 124.1(11) . .
C61_1 C62_1 C84_1 115.9(11) . .
C63_1 C62_1 Sm5 90.4(8) . 6_565
C61_1 C62_1 Sm5 68.5(5) . 6_565
C84_1 C62_1 Sm5 77.4(5) . 6_565
C63_1 C62_1 Sm1 74.4(8) . 6_565
C61_1 C62_1 Sm1 60.8(6) . 6_565
C84_1 C62_1 Sm1 100.0(6) . 6_565
C62_1 C63_1 C64_1 110.7(11) . .
C62_1 C63_1 C39_1 125.8(13) . .
C64_1 C63_1 C39_1 115.8(12) . .
C62_1 C63_1 C40_1 159.3(11) . .
C64_1 C63_1 C40_1 76.2(9) . .
C39_1 C63_1 C40_1 40.4(6) . .
C62_1 C63_1 Sm5 63.7(7) . 6_565
C64_1 C63_1 Sm5 89.2(6) . 6_565
C39_1 C63_1 Sm5 90.1(6) . 6_565
C40_1 C63_1 Sm5 97.6(6) . 6_565
C62_1 C63_1 Sm1 81.5(8) . 6_565
C64_1 C63_1 Sm1 97.5(6) . 6_565
C39_1 C63_1 Sm1 66.5(5) . 6_565
C40_1 C63_1 Sm1 78.2(5) . 6_565
C41_1 C64_1 C63_1 104.7(11) . .
C41_1 C64_1 C65_1 119.1(11) . .
C63_1 C64_1 C65_1 128.7(11) . .
C83_1 C65_1 C64_1 120.7(13) . .
C83_1 C65_1 C66_1 114.8(13) . .
C64_1 C65_1 C66_1 110.9(9) . .
C43_1 C66_1 C67_1 123.9(9) . .
C43_1 C66_1 C65_1 118.5(10) . .
C67_1 C66_1 C65_1 114.0(9) . .
C68_1 C67_1 C81_1 102.7(11) . .
C68_1 C67_1 C66_1 125.9(10) . .
C81_1 C67_1 C66_1 124.3(9) . .
C67_1 C68_1 C69_1 131.7(11) . .
C67_1 C68_1 C45_1 115.0(10) . .
C69_1 C68_1 C45_1 103.4(9) . .
C70_1 C69_1 C47_1 117.3(7) . .
C70_1 C69_1 C68_1 121.3(8) . .
C47_1 C69_1 C68_1 112.5(8) . .
C70_1 C69_1 Sm4 75.0(5) . .
C47_1 C69_1 Sm4 71.6(7) . .
C68_1 C69_1 Sm4 93.9(7) . .
C80_1 C70_1 C69_1 109.9(9) . .
C80_1 C70_1 C71_1 119.2(9) . .
C69_1 C70_1 C71_1 122.5(8) . .
C80_1 C70_1 Sm2 75.2(4) . 6_565
C69_1 C70_1 Sm2 96.4(5) . 6_565
C71_1 C70_1 Sm2 70.7(4) . 6_565
C80_1 C70_1 Sm4 101.5(5) . .
C69_1 C70_1 Sm4 75.0(5) . .
C71_1 C70_1 Sm4 67.8(3) . .
C88_1 C71_1 C72_1 113.3(8) . .
C88_1 C71_1 C70_1 122.5(9) . .
C72_1 C71_1 C70_1 117.8(9) . .
C88_1 C71_1 Sm4 93.9(7) . .
C72_1 C71_1 Sm4 69.2(3) . .
C70_1 C71_1 Sm4 81.3(4) . .
C88_1 C71_1 Sm2 70.3(7) . 6_565
C72_1 C71_1 Sm2 97.2(4) . 6_565
C70_1 C71_1 Sm2 78.7(4) . 6_565
C71_1 C72_1 C73_1 120.6(9) . .
C71_1 C72_1 C48_1 121.2(9) . .
C73_1 C72_1 C48_1 107.4(12) . .
C71_1 C72_1 Sm4 79.4(4) . .
C73_1 C72_1 Sm4 82.0(3) . .
C48_1 C72_1 Sm4 75.6(4) . .
C74_1 C73_1 C72_1 124.6(10) . .
C74_1 C73_1 C50_1 115.4(9) . .
C72_1 C73_1 C50_1 107.1(8) . .
C74_1 C73_1 Sm4 86.3(4) . .
C72_1 C73_1 Sm4 64.9(3) . .
C50_1 C73_1 Sm4 83.1(6) . .
C74_1 C73_1 Sm2 88.0(3) . .
C72_1 C73_1 Sm2 86.7(4) . .
C50_1 C73_1 Sm2 57.1(6) . .
C75_1 C74_1 C73_1 108.9(9) . .
C75_1 C74_1 C53_1 126.1(11) . .
C73_1 C74_1 C53_1 118.9(12) . .
C75_1 C74_1 Sm4 82.0(4) . .
C73_1 C74_1 Sm4 65.7(3) . .
C53_1 C74_1 Sm4 95.3(3) . .
C74_1 C75_1 C76_1 115.6(10) . .
C74_1 C75_1 C88_1 128.6(10) . .
C76_1 C75_1 C88_1 110.3(8) . .
C74_1 C75_1 Sm2 96.0(4) . 6_565
C76_1 C75_1 Sm2 81.9(7) . 6_565
C88_1 C75_1 Sm2 68.4(7) . 6_565
C55_1 C76_1 C75_1 123.5(12) . .
C55_1 C76_1 C77_1 116.5(10) . .
C75_1 C76_1 C77_1 107.6(9) . .
C55_1 C76_1 Sm3 83.2(8) . 6_565
C75_1 C76_1 Sm3 91.9(8) . 6_565
C77_1 C76_1 Sm3 58.5(6) . 6_565
C55_1 C76_1 Sm2 95.2(9) . 6_565
C75_1 C76_1 Sm2 68.3(7) . 6_565
C77_1 C76_1 Sm2 69.8(6) . 6_565
C78_1 C77_1 C89_1 122.4(8) . .
C78_1 C77_1 C76_1 124.7(9) . .
C89_1 C77_1 C76_1 104.8(7) . .
C78_1 C77_1 Sm3 72.9(5) . 6_565
C89_1 C77_1 Sm3 82.3(4) . 6_565
C76_1 C77_1 Sm3 88.0(7) . 6_565
C78_1 C77_1 Sm2 97.1(5) . 6_565
C89_1 C77_1 Sm2 63.5(3) . 6_565
C76_1 C77_1 Sm2 78.4(7) . 6_565
C78_1 C77_1 Sm7 59.7(6) . 6_565
C89_1 C77_1 Sm7 100.4(5) . 6_565
C76_1 C77_1 Sm7 86.6(7) . 6_565
C79_1 C78_1 C77_1 114.7(8) . .
C79_1 C78_1 C86_1 115.9(9) . .
C77_1 C78_1 C86_1 118.6(8) . .
C79_1 C78_1 Sm7 69.0(5) . 6_565
C77_1 C78_1 Sm7 89.8(6) . 6_565
C86_1 C78_1 Sm7 78.0(7) . 6_565
C79_1 C78_1 Sm3 89.1(5) . 6_565
C77_1 C78_1 Sm3 73.0(5) . 6_565
C86_1 C78_1 Sm3 75.3(6) . 6_565
C78_1 C79_1 C59_1 125.1(6) . .
C78_1 C79_1 C56_1 120.1(7) . .
C59_1 C79_1 C56_1 106.7(6) . .
C78_1 C79_1 Sm7 75.8(5) . 6_565
C59_1 C79_1 Sm7 82.6(6) . 6_565
C56_1 C79_1 Sm7 83.8(6) . 6_565
C78_1 C79_1 Sm8 94.2(5) . 6_565
C59_1 C79_1 Sm8 62.2(5) . 6_565
C56_1 C79_1 Sm8 84.0(6) . 6_565
C78_1 C79_1 Sm3 60.0(4) . 6_565
C59_1 C79_1 Sm3 98.7(5) . 6_565
C56_1 C79_1 Sm3 86.4(5) . 6_565
C70_1 C80_1 C90_1 121.3(10) . .
C70_1 C80_1 C81_1 122.0(12) . .
C90_1 C80_1 C81_1 101.7(7) . .
C70_1 C80_1 Sm2 75.4(4) . 6_565
C90_1 C80_1 Sm2 68.4(5) . 6_565
C81_1 C80_1 Sm2 88.0(5) . 6_565
C67_1 C81_1 C82_1 116.5(11) . .
C67_1 C81_1 C80_1 129.7(11) . .
C82_1 C81_1 C80_1 106.3(8) . .
C83_1 C82_1 C81_1 121.4(13) . .
C83_1 C82_1 C87_1 117.6(12) . .
C81_1 C82_1 C87_1 114.3(10) . .
C82_1 C83_1 C84_1 119.7(13) . .
C82_1 C83_1 C65_1 127.0(14) . .
C84_1 C83_1 C65_1 106.9(13) . .
C83_1 C84_1 C85_1 122.6(12) . .
C83_1 C84_1 C62_1 128.4(10) . .
C85_1 C84_1 C62_1 96.7(10) . .
C83_1 C84_1 Sm5 95.6(8) . 6_565
C85_1 C84_1 Sm5 69.1(6) . 6_565
C62_1 C84_1 Sm5 66.5(5) . 6_565
C86_1 C85_1 C84_1 116.3(10) . .
C86_1 C85_1 C60_1 125.1(10) . .
C84_1 C85_1 C60_1 113.4(12) . .
C86_1 C85_1 Sm5 96.5(7) . 6_565
C84_1 C85_1 Sm5 77.7(6) . 6_565
C60_1 C85_1 Sm5 72.5(8) . 6_565
C86_1 C85_1 Sm7 68.7(6) . 6_565
C84_1 C85_1 Sm7 99.8(6) . 6_565
C60_1 C85_1 Sm7 81.4(8) . 6_565
C86_1 C85_1 Sm8 90.0(7) . 6_565
C84_1 C85_1 Sm8 91.6(7) . 6_565
C60_1 C85_1 Sm8 66.6(8) . 6_565
C86_1 C85_1 Sm3 55.2(6) . 6_565
C84_1 C85_1 Sm3 95.7(5) . 6_565
C60_1 C85_1 Sm3 98.6(8) . 6_565
C87_1 C86_1 C85_1 117.0(10) . .
C87_1 C86_1 C78_1 120.1(9) . .
C85_1 C86_1 C78_1 118.2(9) . .
C87_1 C86_1 Sm3 81.5(8) . 6_565
C85_1 C86_1 Sm3 97.3(8) . 6_565
C78_1 C86_1 Sm3 70.3(6) . 6_565
C87_1 C86_1 Sm7 100.3(9) . 6_565
C85_1 C86_1 Sm7 80.7(7) . 6_565
C78_1 C86_1 Sm7 68.1(6) . 6_565
C87_1 C86_1 Sm5 101.2(8) . 6_565
C85_1 C86_1 Sm5 56.5(6) . 6_565
C78_1 C86_1 Sm5 90.5(7) . 6_565
C86_1 C87_1 C82_1 124.0(11) . .
C86_1 C87_1 C90_1 121.6(9) . .
C82_1 C87_1 C90_1 100.3(9) . .
C86_1 C87_1 Sm3 67.3(7) . 6_565
C82_1 C87_1 Sm3 92.1(9) . 6_565
C90_1 C87_1 Sm3 76.0(6) . 6_565
C71_1 C88_1 C75_1 120.4(9) . .
C71_1 C88_1 C89_1 118.1(9) . .
C75_1 C88_1 C89_1 105.3(8) . .
C71_1 C88_1 Sm2 79.3(7) . 6_565
C75_1 C88_1 Sm2 79.6(7) . 6_565
C89_1 C88_1 Sm2 69.8(6) . 6_565
C71_1 C88_1 Sm4 59.1(6) . .
C75_1 C88_1 Sm4 77.9(6) . .
C89_1 C88_1 Sm4 96.7(7) . .
C90_1 C89_1 C77_1 119.7(8) . .
C90_1 C89_1 C88_1 119.8(9) . .
C77_1 C89_1 C88_1 111.6(7) . .
C90_1 C89_1 Sm2 79.0(5) . 6_565
C77_1 C89_1 Sm2 85.5(4) . 6_565
C88_1 C89_1 Sm2 75.5(6) . 6_565
C90_1 C89_1 Sm3 77.6(5) . 6_565
C77_1 C89_1 Sm3 65.1(3) . 6_565
C88_1 C89_1 Sm3 98.7(6) . 6_565
C89_1 C90_1 C80_1 119.0(10) . .
C89_1 C90_1 C87_1 117.0(9) . .
C80_1 C90_1 C87_1 116.7(9) . .
C89_1 C90_1 Sm2 68.7(4) . 6_565
C80_1 C90_1 Sm2 80.7(5) . 6_565
C87_1 C90_1 Sm2 94.3(7) . 6_565
C89_1 C90_1 Sm3 71.5(4) . 6_565
C80_1 C90_1 Sm3 100.8(6) . 6_565
C87_1 C90_1 Sm3 71.6(6) . 6_565
C10_2 C1_2 C2_2 116.4 . .
C10_2 C1_2 C6_2 119.7 . .
C2_2 C1_2 C6_2 114.0 . .
C10_2 C1_2 Sm3 80.58(6) . 6_565
C2_2 C1_2 Sm3 73.66(5) . 6_565
C6_2 C1_2 Sm3 83.79(5) . 6_565
C10_2 C1_2 Sm7 61.0(2) . 6_565
C2_2 C1_2 Sm7 83.6(2) . 6_565
C6_2 C1_2 Sm7 94.9(2) . 6_565
C10_2 C1_2 Sm2 103.00(2) . 6_565
C2_2 C1_2 Sm2 60.89(2) . 6_565
C6_2 C1_2 Sm2 74.94(2) . 6_565
C3_2 C2_2 C1_2 132.0 . .
C3_2 C2_2 C12_2 121.3 . .
C1_2 C2_2 C12_2 102.1 . .
C3_2 C2_2 Sm3 94.87(6) . 6_565
C1_2 C2_2 Sm3 70.78(5) . 6_565
C12_2 C2_2 Sm3 81.49(5) . 6_565
C3_2 C2_2 Sm2 67.18(3) . 6_565
C1_2 C2_2 Sm2 90.07(3) . 6_565
C12_2 C2_2 Sm2 96.51(3) . 6_565
C3_2 C2_2 Sm7 109.4(2) . 6_565
C1_2 C2_2 Sm7 67.2(2) . 6_565
C12_2 C2_2 Sm7 67.6(2) . 6_565
C15_2 C3_2 C2_2 117.7 . .
C15_2 C3_2 C4_2 120.0 . .
C2_2 C3_2 C4_2 112.6 . .
C15_2 C3_2 Sm2 85.38(3) . 6_565
C2_2 C3_2 Sm2 79.79(4) . 6_565
C4_2 C3_2 Sm2 73.27(3) . 6_565
C15_2 C3_2 Sm3 96.96(3) . 6_565
C2_2 C3_2 Sm3 55.33(4) . 6_565
C4_2 C3_2 Sm3 85.89(4) . 6_565
C18_2 C4_2 C5_2 117.5 . .
C18_2 C4_2 C3_2 115.3 . .
C5_2 C4_2 C3_2 117.0 . .
C18_2 C4_2 Sm2 85.77(4) . 6_565
C5_2 C4_2 Sm2 80.35(3) . 6_565
C3_2 C4_2 Sm2 71.64(3) . 6_565
C18_2 C4_2 Sm4 57.66(4) . .
C5_2 C4_2 Sm4 96.84(4) . .
C3_2 C4_2 Sm4 83.92(5) . .
C18_2 C4_2 Sm3 106.11(3) . 6_565
C5_2 C4_2 Sm3 68.15(3) . 6_565
C3_2 C4_2 Sm3 66.23(3) . 6_565
C4_2 C5_2 C6_2 128.8 . .
C4_2 C5_2 C20_2 94.1 . .
C6_2 C5_2 C20_2 129.2 . .
C4_2 C5_2 Sm2 66.99(3) . 6_565
C6_2 C5_2 Sm2 88.02(3) . 6_565
C20_2 C5_2 Sm2 85.64(3) . 6_565
C4_2 C5_2 Sm3 84.73(4) . 6_565
C6_2 C5_2 Sm3 63.65(4) . 6_565
C20_2 C5_2 Sm3 101.12(3) . 6_565
C7_2 C6_2 C5_2 114.0 . .
C7_2 C6_2 C1_2 121.2 . .
C5_2 C6_2 C1_2 115.5 . .
C7_2 C6_2 Sm3 91.15(4) . 6_565
C5_2 C6_2 Sm3 86.89(5) . 6_565
C1_2 C6_2 Sm3 62.34(4) . 6_565
C7_2 C6_2 Sm2 100.62(2) . 6_565
C5_2 C6_2 Sm2 62.76(3) . 6_565
C1_2 C6_2 Sm2 76.27(3) . 6_565
C6_2 C7_2 C22_2 109.1 . .
C6_2 C7_2 C8_2 118.9 . .
C22_2 C7_2 C8_2 121.9 . .
C6_2 C7_2 Sm3 61.98(4) . 6_565
C22_2 C7_2 Sm3 93.90(4) . 6_565
C8_2 C7_2 Sm3 82.21(5) . 6_565
C24_2 C8_2 C9_2 121.3 . .
C24_2 C8_2 C7_2 105.7 . .
C9_2 C8_2 C7_2 124.8 . .
C24_2 C8_2 Sm5 76.19(7) . 6_565
C9_2 C8_2 Sm5 65.83(6) . 6_565
C7_2 C8_2 Sm5 102.83(5) . 6_565
C24_2 C8_2 Sm7 101.8(2) . 6_565
C9_2 C8_2 Sm7 58.1(2) . 6_565
C7_2 C8_2 Sm7 87.0(2) . 6_565
C24_2 C8_2 Sm3 106.65(3) . 6_565
C9_2 C8_2 Sm3 70.38(4) . 6_565
C7_2 C8_2 Sm3 69.63(4) . 6_565
C8_2 C9_2 C27_2 124.7 . .
C8_2 C9_2 C10_2 112.2 . .
C27_2 C9_2 C10_2 116.0 . .
C8_2 C9_2 Sm5 81.75(7) . 6_565
C27_2 C9_2 Sm5 67.45(6) . 6_565
C10_2 C9_2 Sm5 96.96(7) . 6_565
C8_2 C9_2 Sm7 93.6(2) . 6_565
C27_2 C9_2 Sm7 83.7(3) . 6_565
C10_2 C9_2 Sm7 65.0(2) . 6_565
C8_2 C9_2 Sm8 95.6(3) . 6_565
C27_2 C9_2 Sm8 63.8(2) . 6_565
C10_2 C9_2 Sm8 85.5(3) . 6_565
C8_2 C9_2 Sm3 82.39(4) . 6_565
C27_2 C9_2 Sm3 101.28(4) . 6_565
C10_2 C9_2 Sm3 58.04(3) . 6_565
C11_2 C10_2 C1_2 107.6 . .
C11_2 C10_2 C9_2 121.2 . .
C1_2 C10_2 C9_2 122.9 . .
C11_2 C10_2 Sm7 73.9(3) . 6_565
C1_2 C10_2 Sm7 87.2(3) . 6_565
C9_2 C10_2 Sm7 80.2(3) . 6_565
C11_2 C10_2 Sm3 82.82(4) . 6_565
C1_2 C10_2 Sm3 65.55(5) . 6_565
C9_2 C10_2 Sm3 91.80(5) . 6_565
C11_2 C10_2 Sm8 76.4(3) . 6_565
C1_2 C10_2 Sm8 104.4(2) . 6_565
C9_2 C10_2 Sm8 64.4(3) . 6_565
C11_2 C10_2 Sm5 90.11(6) . 6_565
C1_2 C10_2 Sm5 102.29(5) . 6_565
C9_2 C10_2 Sm5 53.69(5) . 6_565
C29_2 C11_2 C10_2 126.5 . .
C29_2 C11_2 C12_2 114.7 . .
C10_2 C11_2 C12_2 108.8 . .
C29_2 C11_2 Sm7 82.2(3) . 6_565
C10_2 C11_2 Sm7 72.6(3) . 6_565
C12_2 C11_2 Sm7 84.3(3) . 6_565
C29_2 C11_2 Sm3 100.45(4) . 6_565
C10_2 C11_2 Sm3 67.15(4) . 6_565
C12_2 C11_2 Sm3 69.73(5) . 6_565
C29_2 C11_2 Sm8 66.2(3) . 6_565
C10_2 C11_2 Sm8 76.9(3) . 6_565
C12_2 C11_2 Sm8 100.5(2) . 6_565
C13_2 C12_2 C2_2 115.0 . .
C13_2 C12_2 C11_2 125.9 . .
C2_2 C12_2 C11_2 104.7 . .
C13_2 C12_2 Sm3 90.76(4) . 6_565
C2_2 C12_2 Sm3 62.88(5) . 6_565
C11_2 C12_2 Sm3 75.76(5) . 6_565
C13_2 C12_2 Sm7 90.6(2) . 6_565
C2_2 C12_2 Sm7 80.8(2) . 6_565
C11_2 C12_2 Sm7 60.4(2) . 6_565
C14_2 C13_2 C12_2 116.4 . .
C14_2 C13_2 C31_2 120.7 . .
C12_2 C13_2 C31_2 115.8 . .
C14_2 C13_2 Sm3 89.31(5) . 6_565
C12_2 C13_2 Sm3 61.16(3) . 6_565
C31_2 C13_2 Sm3 92.44(4) . 6_565
C14_2 C13_2 Sm7 104.5(2) . 6_565
C12_2 C13_2 Sm7 62.2(2) . 6_565
C31_2 C13_2 Sm7 77.2(2) . 6_565
C13_2 C14_2 C15_2 128.6 . .
C13_2 C14_2 C34_2 116.3 . .
C15_2 C14_2 C34_2 109.3 . .
C13_2 C14_2 Sm2 87.89(3) . 6_565
C15_2 C14_2 Sm2 63.93(2) . 6_565
C34_2 C14_2 Sm2 96.49(2) . 6_565
C3_2 C15_2 C14_2 119.3 . .
C3_2 C15_2 C16_2 127.0 . .
C14_2 C15_2 C16_2 102.9 . .
C3_2 C15_2 Sm2 64.77(2) . 6_565
C14_2 C15_2 Sm2 87.64(3) . 6_565
C16_2 C15_2 Sm2 88.21(3) . 6_565
C3_2 C15_2 Sm4 86.98(3) . .
C14_2 C15_2 Sm4 92.17(5) . .
C16_2 C15_2 Sm4 59.36(3) . .
C35_2 C16_2 C17_2 115.4 . .
C35_2 C16_2 C15_2 120.7 . .
C17_2 C16_2 C15_2 115.4 . .
C35_2 C16_2 Sm4 85.32(3) . .
C17_2 C16_2 Sm4 63.78(6) . .
C15_2 C16_2 Sm4 91.09(3) . .
C35_2 C16_2 Sm2 101.84(2) . 6_565
C17_2 C16_2 Sm2 77.73(3) . 6_565
C15_2 C16_2 Sm2 62.25(3) . 6_565
C16_2 C17_2 C38_2 120.3 . .
C16_2 C17_2 C18_2 117.0 . .
C38_2 C17_2 C18_2 115.2 . .
C16_2 C17_2 Sm4 82.92(7) . .
C38_2 C17_2 Sm4 78.43(4) . .
C18_2 C17_2 Sm4 81.13(4) . .
C16_2 C17_2 Sm2 74.90(2) . 6_565
C38_2 C17_2 Sm2 105.26(2) . 6_565
C18_2 C17_2 Sm2 63.71(2) . 6_565
C19_2 C18_2 C4_2 114.9 . .
C19_2 C18_2 C17_2 110.3 . .
C4_2 C18_2 C17_2 125.3 . .
C19_2 C18_2 Sm4 80.61(6) . .
C4_2 C18_2 Sm4 94.41(3) . .
C17_2 C18_2 Sm4 64.16(4) . .
C19_2 C18_2 Sm2 91.62(3) . 6_565
C4_2 C18_2 Sm2 62.90(3) . 6_565
C17_2 C18_2 Sm2 87.23(3) . 6_565
C40_2 C19_2 C18_2 141.2 . .
C40_2 C19_2 C20_2 115.2 . .
C18_2 C19_2 C20_2 97.3 . .
C40_2 C19_2 Sm4 86.51(4) . .
C18_2 C19_2 Sm4 69.66(5) . .
C20_2 C19_2 Sm4 94.30(3) . .
C40_2 C19_2 Sm2 108.58(2) . 6_565
C18_2 C19_2 Sm2 62.26(2) . 6_565
C20_2 C19_2 Sm2 69.39(2) . 6_565
C21_2 C20_2 C5_2 114.6 . .
C21_2 C20_2 C19_2 119.5 . .
C5_2 C20_2 C19_2 116.0 . .
C21_2 C20_2 Sm2 95.71(2) . 6_565
C5_2 C20_2 Sm2 62.68(3) . 6_565
C19_2 C20_2 Sm2 80.15(3) . 6_565
C22_2 C21_2 C20_2 103.8 . .
C22_2 C21_2 C42_2 129.6 . .
C20_2 C21_2 C42_2 120.4 . .
C21_2 C22_2 C7_2 147.2 . .
C21_2 C22_2 C23_2 110.8 . .
C7_2 C22_2 C23_2 94.1 . .
C44_2 C23_2 C24_2 123.7 . .
C44_2 C23_2 C22_2 119.7 . .
C24_2 C23_2 C22_2 108.7 . .
C8_2 C24_2 C25_2 118.7 . .
C8_2 C24_2 C23_2 108.3 . .
C25_2 C24_2 C23_2 123.5 . .
C8_2 C24_2 Sm5 73.26(7) . 6_565
C25_2 C24_2 Sm5 70.60(6) . 6_565
C23_2 C24_2 Sm5 96.79(5) . 6_565
C24_2 C25_2 C46_2 114.2 . .
C24_2 C25_2 C26_2 120.4 . .
C46_2 C25_2 C26_2 117.3 . .
C24_2 C25_2 Sm5 76.72(7) . 6_565
C46_2 C25_2 Sm5 100.86(6) . 6_565
C26_2 C25_2 Sm5 66.20(6) . 6_565
C24_2 C25_2 Sm1 98.89(3) . 6_565
C46_2 C25_2 Sm1 83.30(3) . 6_565
C26_2 C25_2 Sm1 60.77(2) . 6_565
C49_2 C26_2 C27_2 113.8 . .
C49_2 C26_2 C25_2 120.2 . .
C27_2 C26_2 C25_2 118.1 . .
C49_2 C26_2 Sm5 96.42(7) . 6_565
C27_2 C26_2 Sm5 67.47(7) . 6_565
C25_2 C26_2 Sm5 78.43(7) . 6_565
C49_2 C26_2 Sm1 69.53(4) . 6_565
C27_2 C26_2 Sm1 84.82(3) . 6_565
C25_2 C26_2 Sm1 87.45(4) . 6_565
C49_2 C26_2 Sm8 88.5(3) . 6_565
C27_2 C26_2 Sm8 60.5(2) . 6_565
C25_2 C26_2 Sm8 92.4(3) . 6_565
C9_2 C27_2 C26_2 116.4 . .
C9_2 C27_2 C28_2 116.6 . .
C26_2 C27_2 C28_2 119.9 . .
C9_2 C27_2 Sm5 76.94(8) . 6_565
C26_2 C27_2 Sm5 75.93(8) . 6_565
C28_2 C27_2 Sm5 90.44(7) . 6_565
C9_2 C27_2 Sm8 83.3(3) . 6_565
C26_2 C27_2 Sm8 86.9(3) . 6_565
C28_2 C27_2 Sm8 73.2(3) . 6_565
C9_2 C27_2 Sm7 65.1(2) . 6_565
C26_2 C27_2 Sm7 105.2(2) . 6_565
C28_2 C27_2 Sm7 74.2(2) . 6_565
C9_2 C27_2 Sm1 101.07(3) . 6_565
C26_2 C27_2 Sm1 63.52(3) . 6_565
C28_2 C27_2 Sm1 80.52(4) . 6_565
C51_2 C28_2 C29_2 107.0 . .
C51_2 C28_2 C27_2 121.1 . .
C29_2 C28_2 C27_2 122.7 . .
C51_2 C28_2 Sm8 86.8(3) . 6_565
C29_2 C28_2 Sm8 84.0(3) . 6_565
C27_2 C28_2 Sm8 70.5(3) . 6_565
C51_2 C28_2 Sm5 93.25(6) . 6_565
C29_2 C28_2 Sm5 94.14(6) . 6_565
C27_2 C28_2 Sm5 56.48(5) . 6_565
C51_2 C28_2 Sm7 103.0(2) . 6_565
C29_2 C28_2 Sm7 65.6(2) . 6_565
C27_2 C28_2 Sm7 74.5(2) . 6_565
C51_2 C28_2 Sm1 69.97(4) . 6_565
C29_2 C28_2 Sm1 103.62(2) . 6_565
C27_2 C28_2 Sm1 69.45(4) . 6_565
C51_2 C28_2 Sm6 59.02(7) . 6_565
C29_2 C28_2 Sm6 96.45(7) . 6_565
C27_2 C28_2 Sm6 84.40(8) . 6_565
C11_2 C29_2 C28_2 116.1 . .
C11_2 C29_2 C30_2 119.3 . .
C28_2 C29_2 C30_2 114.0 . .
C11_2 C29_2 Sm7 66.5(3) . 6_565
C28_2 C29_2 Sm7 84.2(2) . 6_565
C30_2 C29_2 Sm7 87.2(2) . 6_565
C11_2 C29_2 Sm8 86.7(3) . 6_565
C28_2 C29_2 Sm8 64.5(3) . 6_565
C30_2 C29_2 Sm8 85.7(3) . 6_565
C52_2 C30_2 C31_2 131.3 . .
C52_2 C30_2 C29_2 95.7 . .
C31_2 C30_2 C29_2 123.7 . .
C52_2 C30_2 Sm7 93.9(2) . 6_565
C31_2 C30_2 Sm7 83.6(2) . 6_565
C29_2 C30_2 Sm7 60.9(2) . 6_565
C52_2 C30_2 Sm8 73.6(2) . 6_565
C31_2 C30_2 Sm8 97.7(2) . 6_565
C29_2 C30_2 Sm8 63.5(2) . 6_565
C32_2 C31_2 C30_2 107.9 . .
C32_2 C31_2 C13_2 127.9 . .
C30_2 C31_2 C13_2 119.1 . .
C32_2 C31_2 Sm7 103.2(2) . 6_565
C30_2 C31_2 Sm7 69.9(2) . 6_565
C13_2 C31_2 Sm7 75.1(2) . 6_565
C31_2 C32_2 C54_2 134.3 . .
C31_2 C32_2 C33_2 110.3 . .
C54_2 C32_2 C33_2 112.0 . .
C34_2 C33_2 C57_2 103.7 . .
C34_2 C33_2 C32_2 131.9 . .
C57_2 C33_2 C32_2 121.1 . .
C33_2 C34_2 C35_2 133.3 . .
C33_2 C34_2 C14_2 111.9 . .
C35_2 C34_2 C14_2 102.7 . .
C16_2 C35_2 C36_2 130.6 . .
C16_2 C35_2 C34_2 104.5 . .
C36_2 C35_2 C34_2 116.7 . .
C16_2 C35_2 Sm2 94.91(3) . .
C36_2 C35_2 Sm2 60.59(2) . .
C34_2 C35_2 Sm2 90.26(3) . .
C16_2 C35_2 Sm4 65.17(3) . .
C36_2 C35_2 Sm4 84.90(2) . .
C34_2 C35_2 Sm4 94.38(5) . .
C58_2 C36_2 C35_2 115.6 . .
C58_2 C36_2 C37_2 122.0 . .
C35_2 C36_2 C37_2 113.6 . .
C58_2 C36_2 Sm2 81.06(4) . .
C35_2 C36_2 Sm2 87.16(3) . .
C37_2 C36_2 Sm2 72.61(3) . .
C58_2 C36_2 Sm3 58.20(4) . .
C35_2 C36_2 Sm3 99.20(3) . .
C37_2 C36_2 Sm3 85.65(4) . .
C58_2 C36_2 Sm4 106.01(4) . .
C35_2 C36_2 Sm4 66.38(4) . .
C37_2 C36_2 Sm4 68.51(5) . .
C61_2 C37_2 C38_2 123.6 . .
C61_2 C37_2 C36_2 114.1 . .
C38_2 C37_2 C36_2 115.2 . .
C61_2 C37_2 Sm2 82.72(3) . .
C38_2 C37_2 Sm2 88.91(3) . .
C36_2 C37_2 Sm2 70.81(3) . .
C61_2 C37_2 Sm4 103.39(4) . .
C38_2 C37_2 Sm4 59.29(4) . .
C36_2 C37_2 Sm4 82.00(6) . .
C17_2 C38_2 C37_2 124.9 . .
C17_2 C38_2 C39_2 125.4 . .
C37_2 C38_2 C39_2 100.8 . .
C17_2 C38_2 Sm4 66.67(4) . .
C37_2 C38_2 Sm4 89.62(3) . .
C39_2 C38_2 Sm4 87.67(7) . .
C17_2 C38_2 Sm2 90.36(2) . .
C37_2 C38_2 Sm2 59.43(2) . .
C39_2 C38_2 Sm2 88.85(2) . .
C63_2 C39_2 C40_2 103.0 . .
C63_2 C39_2 C38_2 130.9 . .
C40_2 C39_2 C38_2 115.9 . .
C63_2 C39_2 Sm4 101.79(4) . .
C40_2 C39_2 Sm4 79.09(4) . .
C38_2 C39_2 Sm4 60.53(5) . .
C19_2 C40_2 C39_2 111.5 . .
C19_2 C40_2 C41_2 125.6 . .
C39_2 C40_2 C41_2 109.9 . .
C19_2 C40_2 Sm4 66.29(2) . .
C39_2 C40_2 Sm4 72.70(2) . .
C41_2 C40_2 Sm4 94.87(5) . .
C64_2 C41_2 C42_2 131.4 . .
C64_2 C41_2 C40_2 108.2 . .
C42_2 C41_2 C40_2 115.8 . .
C43_2 C42_2 C41_2 118.5 . .
C43_2 C42_2 C21_2 115.8 . .
C41_2 C42_2 C21_2 122.1 . .
C42_2 C43_2 C66_2 119.7 . .
C42_2 C43_2 C44_2 124.2 . .
C66_2 C43_2 C44_2 113.5 . .
C23_2 C44_2 C45_2 111.8 . .
C23_2 C44_2 C43_2 119.7 . .
C45_2 C44_2 C43_2 124.9 . .
C46_2 C45_2 C44_2 129.9 . .
C46_2 C45_2 C68_2 101.1 . .
C44_2 C45_2 C68_2 119.3 . .
C47_2 C46_2 C45_2 118.6 . .
C47_2 C46_2 C25_2 118.1 . .
C45_2 C46_2 C25_2 114.2 . .
C47_2 C46_2 Sm1 73.91(3) . 6_565
C45_2 C46_2 Sm1 98.90(2) . 6_565
C25_2 C46_2 Sm1 68.32(3) . 6_565
C48_2 C47_2 C46_2 124.8 . .
C48_2 C47_2 C69_2 120.0 . .
C46_2 C47_2 C69_2 104.2 . .
C48_2 C47_2 Sm1 63.76(3) . 6_565
C46_2 C47_2 Sm1 78.85(4) . 6_565
C69_2 C47_2 Sm1 99.15(3) . 6_565
C47_2 C48_2 C49_2 118.3 . .
C47_2 C48_2 C72_2 119.1 . .
C49_2 C48_2 C72_2 112.8 . .
C47_2 C48_2 Sm1 88.52(3) . 6_565
C49_2 C48_2 Sm1 62.97(3) . 6_565
C72_2 C48_2 Sm1 86.64(4) . 6_565
C47_2 C48_2 Sm6 98.81(7) . 6_565
C49_2 C48_2 Sm6 67.46(8) . 6_565
C72_2 C48_2 Sm6 72.00(8) . 6_565
C26_2 C49_2 C48_2 121.0 . .
C26_2 C49_2 C50_2 124.9 . .
C48_2 C49_2 C50_2 104.4 . .
C26_2 C49_2 Sm1 76.95(5) . 6_565
C48_2 C49_2 Sm1 84.74(3) . 6_565
C50_2 C49_2 Sm1 77.87(4) . 6_565
C26_2 C49_2 Sm6 90.95(8) . 6_565
C48_2 C49_2 Sm6 83.61(9) . 6_565
C50_2 C49_2 Sm6 63.15(8) . 6_565
C26_2 C49_2 Sm5 54.60(5) . 6_565
C48_2 C49_2 Sm5 101.40(5) . 6_565
C50_2 C49_2 Sm5 89.09(6) . 6_565
C26_2 C49_2 Sm8 63.7(3) . 6_565
C48_2 C49_2 Sm8 105.8(2) . 6_565
C50_2 C49_2 Sm8 75.7(3) . 6_565
C51_2 C50_2 C73_2 127.5 . .
C51_2 C50_2 C49_2 113.5 . .
C73_2 C50_2 C49_2 107.3 . .
C51_2 C50_2 Sm6 81.59(10) . 6_565
C73_2 C50_2 Sm6 72.84(9) . 6_565
C49_2 C50_2 Sm6 81.73(10) . 6_565
C51_2 C50_2 Sm1 83.94(3) . 6_565
C73_2 C50_2 Sm1 84.61(4) . 6_565
C49_2 C50_2 Sm1 65.02(4) . 6_565
C51_2 C50_2 Sm6 89.01(8) . .
C73_2 C50_2 Sm6 59.89(7) . .
C49_2 C50_2 Sm6 88.59(8) . .
C51_2 C50_2 Sm8 62.2(2) . 6_565
C73_2 C50_2 Sm8 101.3(2) . 6_565
C49_2 C50_2 Sm8 73.8(3) . 6_565
C50_2 C51_2 C28_2 126.0 . .
C50_2 C51_2 C52_2 123.0 . .
C28_2 C51_2 C52_2 100.4 . .
C50_2 C51_2 Sm6 68.93(8) . 6_565
C28_2 C51_2 Sm6 94.20(8) . 6_565
C52_2 C51_2 Sm6 77.41(9) . 6_565
C50_2 C51_2 Sm8 92.5(3) . 6_565
C28_2 C51_2 Sm8 62.5(3) . 6_565
C52_2 C51_2 Sm8 80.4(3) . 6_565
C50_2 C51_2 Sm1 68.12(3) . 6_565
C28_2 C51_2 Sm1 82.15(4) . 6_565
C52_2 C51_2 Sm1 90.71(3) . 6_565
C30_2 C52_2 C51_2 121.6 . .
C30_2 C52_2 C53_2 119.0 . .
C51_2 C52_2 C53_2 112.8 . .
C30_2 C52_2 Sm6 105.53(7) . 6_565
C51_2 C52_2 Sm6 70.09(7) . 6_565
C53_2 C52_2 Sm6 68.39(8) . 6_565
C30_2 C52_2 Sm8 81.0(2) . 6_565
C51_2 C52_2 Sm8 68.5(2) . 6_565
C53_2 C52_2 Sm8 95.8(2) . 6_565
C30_2 C52_2 Sm6 109.22(6) . .
C51_2 C52_2 Sm6 79.13(8) . .
C53_2 C52_2 Sm6 55.59(7) . .
C54_2 C53_2 C52_2 111.7 . .
C54_2 C53_2 C74_2 122.7 . .
C52_2 C53_2 C74_2 120.1 . .
C54_2 C53_2 Sm6 91.88(9) . .
C52_2 C53_2 Sm6 93.98(9) . .
C74_2 C53_2 Sm6 62.87(8) . .
C54_2 C53_2 Sm6 99.36(7) . 6_565
C52_2 C53_2 Sm6 78.27(9) . 6_565
C74_2 C53_2 Sm6 70.36(9) . 6_565
C54_2 C53_2 Sm8 66.7(2) . .
C52_2 C53_2 Sm8 115.2(2) . .
C74_2 C53_2 Sm8 70.3(2) . .
C32_2 C54_2 C53_2 115.2 . .
C32_2 C54_2 C55_2 133.3 . .
C53_2 C54_2 C55_2 108.7 . .
C32_2 C54_2 Sm8 109.2(2) . .
C53_2 C54_2 Sm8 85.1(2) . .
C55_2 C54_2 Sm8 58.9(2) . .
C32_2 C54_2 Sm7 96.8(2) . .
C53_2 C54_2 Sm7 105.8(2) . .
C55_2 C54_2 Sm7 55.3(2) . .
C32_2 C54_2 Sm6 106.70(6) . .
C53_2 C54_2 Sm6 58.55(7) . .
C55_2 C54_2 Sm6 82.94(8) . .
C56_2 C55_2 C76_2 114.5 . .
C56_2 C55_2 C54_2 117.2 . .
C76_2 C55_2 C54_2 123.8 . .
C56_2 C55_2 Sm7 66.1(3) . .
C76_2 C55_2 Sm7 88.8(3) . .
C54_2 C55_2 Sm7 92.7(3) . .
C56_2 C55_2 Sm8 89.9(3) . .
C76_2 C55_2 Sm8 70.8(3) . .
C54_2 C55_2 Sm8 88.7(3) . .
C56_2 C55_2 Sm5 86.84(6) . .
C76_2 C55_2 Sm5 64.85(4) . .
C54_2 C55_2 Sm5 97.38(5) . .
C56_2 C55_2 Sm3 55.01(3) . .
C76_2 C55_2 Sm3 99.36(4) . .
C54_2 C55_2 Sm3 92.77(3) . .
C55_2 C56_2 C79_2 127.4 . .
C55_2 C56_2 C57_2 115.1 . .
C79_2 C56_2 C57_2 109.4 . .
C55_2 C56_2 Sm7 77.9(3) . .
C79_2 C56_2 Sm7 76.9(3) . .
C57_2 C56_2 Sm7 88.3(3) . .
C55_2 C56_2 Sm3 97.68(5) . .
C79_2 C56_2 Sm3 69.67(4) . .
C57_2 C56_2 Sm3 73.19(5) . .
C55_2 C56_2 Sm8 59.9(3) . .
C79_2 C56_2 Sm8 84.7(3) . .
C57_2 C56_2 Sm8 102.7(3) . .
C58_2 C57_2 C33_2 132.0 . .
C58_2 C57_2 C56_2 97.6 . .
C33_2 C57_2 C56_2 120.9 . .
C58_2 C57_2 Sm3 69.49(5) . .
C33_2 C57_2 Sm3 97.53(4) . .
C56_2 C57_2 Sm3 68.29(5) . .
C58_2 C57_2 Sm7 85.9(2) . .
C33_2 C57_2 Sm7 94.5(2) . .
C56_2 C57_2 Sm7 53.6(2) . .
C58_2 C57_2 Sm2 62.88(2) . .
C33_2 C57_2 Sm2 86.53(2) . .
C56_2 C57_2 Sm2 92.04(3) . .
C59_2 C58_2 C57_2 118.5 . .
C59_2 C58_2 C36_2 115.7 . .
C57_2 C58_2 C36_2 114.6 . .
C59_2 C58_2 Sm3 67.63(4) . .
C57_2 C58_2 Sm3 77.91(5) . .
C36_2 C58_2 Sm3 91.79(5) . .
C59_2 C58_2 Sm2 83.17(3) . .
C57_2 C58_2 Sm2 87.81(3) . .
C36_2 C58_2 Sm2 65.18(3) . .
C59_2 C58_2 Sm7 68.4(2) . .
C57_2 C58_2 Sm7 65.6(2) . .
C36_2 C58_2 Sm7 106.1(2) . .
C60_2 C59_2 C58_2 126.8 . .
C60_2 C59_2 C79_2 117.8 . .
C58_2 C59_2 C79_2 108.9 . .
C60_2 C59_2 Sm3 89.69(5) . .
C58_2 C59_2 Sm3 78.45(5) . .
C79_2 C59_2 Sm3 75.20(6) . .
C60_2 C59_2 Sm7 100.4(2) . .
C58_2 C59_2 Sm7 83.6(2) . .
C79_2 C59_2 Sm7 57.5(2) . .
C60_2 C59_2 Sm2 81.30(2) . .
C58_2 C59_2 Sm2 66.79(2) . .
C79_2 C59_2 Sm2 99.37(3) . .
C59_2 C60_2 C61_2 115.2 . .
C59_2 C60_2 C85_2 116.1 . .
C61_2 C60_2 C85_2 112.8 . .
C59_2 C60_2 Sm3 59.49(4) . .
C61_2 C60_2 Sm3 87.12(5) . .
C85_2 C60_2 Sm3 84.00(4) . .
C59_2 C60_2 Sm2 70.73(3) . .
C61_2 C60_2 Sm2 63.77(3) . .
C85_2 C60_2 Sm2 96.61(2) . .
C37_2 C61_2 C60_2 125.7 . .
C37_2 C61_2 C62_2 131.9 . .
C60_2 C61_2 C62_2 94.8 . .
C37_2 C61_2 Sm2 64.97(3) . .
C60_2 C61_2 Sm2 86.75(3) . .
C62_2 C61_2 Sm2 96.88(2) . .
C37_2 C61_2 Sm3 83.32(4) . .
C60_2 C61_2 Sm3 64.23(4) . .
C62_2 C61_2 Sm3 94.59(3) . .
C63_2 C62_2 C84_2 129.2 . .
C63_2 C62_2 C61_2 95.5 . .
C84_2 C62_2 C61_2 121.6 . .
C62_2 C63_2 C39_2 136.1 . .
C62_2 C63_2 C64_2 105.1 . .
C39_2 C63_2 C64_2 112.0 . .
C41_2 C64_2 C63_2 105.5 . .
C41_2 C64_2 C65_2 113.7 . .
C63_2 C64_2 C65_2 132.5 . .
C66_2 C65_2 C64_2 114.0 . .
C66_2 C65_2 C83_2 122.4 . .
C64_2 C65_2 C83_2 112.9 . .
C43_2 C66_2 C65_2 122.5 . .
C43_2 C66_2 C67_2 124.1 . .
C65_2 C66_2 C67_2 109.1 . .
C68_2 C67_2 C81_2 98.9 . .
C68_2 C67_2 C66_2 128.6 . .
C81_2 C67_2 C66_2 125.5 . .
C67_2 C68_2 C69_2 136.2 . .
C67_2 C68_2 C45_2 109.3 . .
C69_2 C68_2 C45_2 103.6 . .
C70_2 C69_2 C68_2 123.0 . .
C70_2 C69_2 C47_2 115.4 . .
C68_2 C69_2 C47_2 112.2 . .
C71_2 C70_2 C69_2 124.2 . .
C71_2 C70_2 C80_2 120.0 . .
C69_2 C70_2 C80_2 106.4 . .
C71_2 C70_2 Sm1 62.79(3) . .
C69_2 C70_2 Sm1 92.63(3) . .
C80_2 C70_2 Sm1 86.84(4) . .
C72_2 C71_2 C70_2 121.2 . .
C72_2 C71_2 C88_2 114.9 . .
C70_2 C71_2 C88_2 115.9 . .
C72_2 C71_2 Sm1 81.19(4) . .
C70_2 C71_2 Sm1 89.47(4) . .
C88_2 C71_2 Sm1 70.43(3) . .
C72_2 C71_2 Sm6 67.60(7) . .
C70_2 C71_2 Sm6 100.03(7) . .
C88_2 C71_2 Sm6 74.38(8) . .
C71_2 C72_2 C73_2 123.3 . .
C71_2 C72_2 C48_2 119.8 . .
C73_2 C72_2 C48_2 106.3 . .
C71_2 C72_2 Sm1 69.94(4) . .
C73_2 C72_2 Sm1 75.76(4) . .
C48_2 C72_2 Sm1 94.23(3) . .
C71_2 C72_2 Sm6 85.77(8) . .
C73_2 C72_2 Sm6 61.85(8) . .
C48_2 C72_2 Sm6 89.96(8) . .
C71_2 C72_2 Sm6 98.07(7) . 6_565
C73_2 C72_2 Sm6 59.96(8) . 6_565
C48_2 C72_2 Sm6 77.71(8) . 6_565
C71_2 C72_2 Sm1 101.95(2) . 6_565
C73_2 C72_2 Sm1 70.32(3) . 6_565
C48_2 C72_2 Sm1 62.92(3) . 6_565
C74_2 C73_2 C72_2 125.7 . .
C74_2 C73_2 C50_2 114.6 . .
C72_2 C73_2 C50_2 108.8 . .
C74_2 C73_2 Sm6 65.15(10) . .
C72_2 C73_2 Sm6 85.98(10) . .
C50_2 C73_2 Sm6 88.00(9) . .
C74_2 C73_2 Sm6 75.60(9) . 6_565
C72_2 C73_2 Sm6 89.03(10) . 6_565
C50_2 C73_2 Sm6 71.81(9) . 6_565
C74_2 C73_2 Sm1 68.14(3) . .
C72_2 C73_2 Sm1 73.24(3) . .
C50_2 C73_2 Sm1 100.67(3) . .
C74_2 C73_2 Sm1 90.46(3) . 6_565
C72_2 C73_2 Sm1 80.57(3) . 6_565
C50_2 C73_2 Sm1 63.84(3) . 6_565
C75_2 C74_2 C73_2 102.9 . .
C75_2 C74_2 C53_2 129.2 . .
C73_2 C74_2 C53_2 121.8 . .
C75_2 C74_2 Sm6 85.30(10) . .
C73_2 C74_2 Sm6 81.19(10) . .
C53_2 C74_2 Sm6 79.58(10) . .
C75_2 C74_2 Sm6 99.92(9) . 6_565
C73_2 C74_2 Sm6 72.57(8) . 6_565
C53_2 C74_2 Sm6 74.54(10) . 6_565
C75_2 C74_2 Sm1 68.91(4) . .
C73_2 C74_2 Sm1 82.56(3) . .
C53_2 C74_2 Sm1 92.77(3) . .
C75_2 C74_2 Sm8 64.6(3) . .
C73_2 C74_2 Sm8 106.4(2) . .
C53_2 C74_2 Sm8 79.8(3) . .
C74_2 C75_2 C88_2 138.6 . .
C74_2 C75_2 C76_2 108.0 . .
C88_2 C75_2 C76_2 105.6 . .
C74_2 C75_2 Sm1 81.05(5) . .
C88_2 C75_2 Sm1 75.72(4) . .
C76_2 C75_2 Sm1 89.44(3) . .
C74_2 C75_2 Sm6 63.13(9) . .
C88_2 C75_2 Sm6 92.22(10) . .
C76_2 C75_2 Sm6 92.33(9) . .
C74_2 C75_2 Sm8 88.3(3) . .
C88_2 C75_2 Sm8 85.8(3) . .
C76_2 C75_2 Sm8 63.1(3) . .
C74_2 C75_2 Sm5 98.75(5) . .
C88_2 C75_2 Sm5 71.83(6) . .
C76_2 C75_2 Sm5 68.67(6) . .
C74_2 C75_2 Sm6 54.78(7) . 6_565
C88_2 C75_2 Sm6 96.52(8) . 6_565
C76_2 C75_2 Sm6 99.40(7) . 6_565
C55_2 C76_2 C75_2 125.4 . .
C55_2 C76_2 C77_2 114.5 . .
C75_2 C76_2 C77_2 106.7 . .
C55_2 C76_2 Sm8 73.6(3) . .
C75_2 C76_2 Sm8 82.5(3) . .
C77_2 C76_2 Sm8 77.4(3) . .
C55_2 C76_2 Sm5 85.92(6) . .
C75_2 C76_2 Sm5 80.18(7) . .
C77_2 C76_2 Sm5 65.27(6) . .
C55_2 C76_2 Sm7 58.9(2) . .
C75_2 C76_2 Sm7 104.2(2) . .
C77_2 C76_2 Sm7 73.2(2) . .
C55_2 C76_2 Sm1 90.51(3) . .
C75_2 C76_2 Sm1 59.11(3) . .
C77_2 C76_2 Sm1 84.25(4) . .
C55_2 C76_2 Sm6 81.27(8) . .
C75_2 C76_2 Sm6 57.53(7) . .
C77_2 C76_2 Sm6 99.21(8) . .
C89_2 C77_2 C78_2 117.0 . .
C89_2 C77_2 C76_2 103.7 . .
C78_2 C77_2 C76_2 130.4 . .
C89_2 C77_2 Sm5 75.05(7) . .
C78_2 C77_2 Sm5 84.33(7) . .
C76_2 C77_2 Sm5 79.86(7) . .
C89_2 C77_2 Sm8 86.2(3) . .
C78_2 C77_2 Sm8 89.2(3) . .
C76_2 C77_2 Sm8 65.5(3) . .
C89_2 C77_2 Sm7 104.7(2) . .
C78_2 C77_2 Sm7 70.1(2) . .
C76_2 C77_2 Sm7 73.3(2) . .
C86_2 C78_2 C79_2 121.5 . .
C86_2 C78_2 C77_2 123.1 . .
C79_2 C78_2 C77_2 105.8 . .
C86_2 C78_2 Sm7 96.7(2) . .
C79_2 C78_2 Sm7 62.8(2) . .
C77_2 C78_2 Sm7 77.5(3) . .
C86_2 C78_2 Sm5 84.69(6) . .
C79_2 C78_2 Sm5 91.35(6) . .
C77_2 C78_2 Sm5 63.27(5) . .
C86_2 C78_2 Sm3 86.15(4) . .
C79_2 C78_2 Sm3 57.06(3) . .
C77_2 C78_2 Sm3 95.75(4) . .
C86_2 C78_2 Sm8 97.3(3) . .
C79_2 C78_2 Sm8 79.9(3) . .
C77_2 C78_2 Sm8 60.1(2) . .
C78_2 C79_2 C56_2 124.7 . .
C78_2 C79_2 C59_2 120.7 . .
C56_2 C79_2 C59_2 105.0 . .
C78_2 C79_2 Sm7 84.2(3) . .
C56_2 C79_2 Sm7 65.1(3) . .
C59_2 C79_2 Sm7 90.0(3) . .
C78_2 C79_2 Sm3 93.13(5) . .
C56_2 C79_2 Sm3 75.35(4) . .
C59_2 C79_2 Sm3 68.31(5) . .
C78_2 C79_2 Sm8 72.3(3) . .
C56_2 C79_2 Sm8 66.1(3) . .
C59_2 C79_2 Sm8 106.0(2) . .
C90_2 C80_2 C70_2 118.1 . .
C90_2 C80_2 C81_2 107.3 . .
C70_2 C80_2 C81_2 123.0 . .
C67_2 C81_2 C82_2 120.6 . .
C67_2 C81_2 C80_2 129.2 . .
C82_2 C81_2 C80_2 101.1 . .
C83_2 C82_2 C87_2 128.1 . .
C83_2 C82_2 C81_2 113.4 . .
C87_2 C82_2 C81_2 111.1 . .
C82_2 C83_2 C84_2 111.1 . .
C82_2 C83_2 C65_2 126.3 . .
C84_2 C83_2 C65_2 112.5 . .
C83_2 C84_2 C85_2 128.8 . .
C83_2 C84_2 C62_2 127.2 . .
C85_2 C84_2 C62_2 94.0 . .
C86_2 C85_2 C84_2 114.3 . .
C86_2 C85_2 C60_2 124.9 . .
C84_2 C85_2 C60_2 115.0 . .
C86_2 C85_2 Sm3 83.25(5) . .
C84_2 C85_2 Sm3 100.37(3) . .
C60_2 C85_2 Sm3 65.16(4) . .
C85_2 C86_2 C78_2 118.2 . .
C85_2 C86_2 C87_2 121.6 . .
C78_2 C86_2 C87_2 112.9 . .
C85_2 C86_2 Sm5 102.99(4) . .
C78_2 C86_2 Sm5 68.14(5) . .
C87_2 C86_2 Sm5 71.32(6) . .
C90_2 C87_2 C82_2 107.6 . .
C90_2 C87_2 C86_2 128.7 . .
C82_2 C87_2 C86_2 115.0 . .
C90_2 C87_2 Sm5 69.64(6) . .
C82_2 C87_2 Sm5 94.19(5) . .
C86_2 C87_2 Sm5 79.73(6) . .
C89_2 C88_2 C75_2 110.9 . .
C89_2 C88_2 C71_2 127.8 . .
C75_2 C88_2 C71_2 111.3 . .
C89_2 C88_2 Sm1 90.14(4) . .
C75_2 C88_2 Sm1 70.38(4) . .
C71_2 C88_2 Sm1 76.61(3) . .
C89_2 C88_2 Sm5 65.50(6) . .
C75_2 C88_2 Sm5 78.14(6) . .
C71_2 C88_2 Sm5 95.06(6) . .
C89_2 C88_2 Sm8 72.8(3) . .
C75_2 C88_2 Sm8 64.2(3) . .
C71_2 C88_2 Sm8 100.0(2) . .
C89_2 C88_2 Sm6 100.86(7) . .
C75_2 C88_2 Sm6 58.25(8) . .
C71_2 C88_2 Sm6 77.14(8) . .
C88_2 C89_2 C90_2 114.8 . .
C88_2 C89_2 C77_2 113.0 . .
C90_2 C89_2 C77_2 122.2 . .
C88_2 C89_2 Sm5 84.84(7) . .
C90_2 C89_2 Sm5 81.98(6) . .
C77_2 C89_2 Sm5 71.82(7) . .
C88_2 C89_2 Sm8 79.5(2) . .
C90_2 C89_2 Sm8 95.7(3) . .
C77_2 C89_2 Sm8 63.4(2) . .
C88_2 C89_2 Sm1 61.40(3) . .
C90_2 C89_2 Sm1 89.77(3) . .
C77_2 C89_2 Sm1 85.91(3) . .
C87_2 C90_2 C89_2 115.7 . .
C87_2 C90_2 C80_2 112.3 . .
C89_2 C90_2 C80_2 123.3 . .
C87_2 C90_2 Sm5 81.98(6) . .
C89_2 C90_2 Sm5 67.54(5) . .
C80_2 C90_2 Sm5 91.75(6) . .
N3 Ni1 N1 178.45(9) . .
N3 Ni1 N2 90.01(4) . .
N1 Ni1 N2 89.96(4) . .
N3 Ni1 N2 90.00(4) . 6_565
N1 Ni1 N2 89.97(4) . 6_565
N2 Ni1 N2 177.87(9) . 6_565
C92 N1 C92 104.1(2) . 6_565
C92 N1 Ni1 127.92(10) . .
C92 N1 Ni1 127.93(10) 6_565 .
C94 N2 C97 104.15(16) . .
C94 N2 Ni1 128.01(12) . .
C97 N2 Ni1 127.83(12) . .
C99 N3 C99 104.2(2) 6_565 .
C99 N3 Ni1 127.85(10) 6_565 .
C99 N3 Ni1 127.85(10) . .
C91 C91 C92 106.40(11) 6_565 .
C91 C91 C101 128.41(11) 6_565 .
C92 C91 C101 125.12(17) . .
C93 C92 N1 125.28(16) . .
C93 C92 C91 123.19(17) . .
N1 C92 C91 111.52(17) . .
C92 C93 C94 123.86(17) . .
C92 C93 H93 118.1 . .
C94 C93 H93 118.1 . .
C93 C94 N2 124.93(17) . .
C93 C94 C95 123.49(17) . .
N2 C94 C95 111.58(16) . .
C96 C95 C94 106.31(16) . .
C96 C95 C103 128.90(18) . .
C94 C95 C103 124.79(17) . .
C95 C96 C97 106.34(16) . .
C95 C96 C105 129.06(18) . .
C97 C96 C105 124.59(17) . .
C98 C97 N2 124.88(17) . .
C98 C97 C96 123.50(17) . .
N2 C97 C96 111.61(16) . .
C99 C98 C97 124.19(17) . .
C99 C98 H98 117.9 . .
C97 C98 H98 117.9 . .
C98 C99 N3 125.20(16) . .
C98 C99 C100 123.29(17) . .
N3 C99 C100 111.49(17) . .
C100 C100 C99 106.39(11) 6_565 .
C100 C100 C107 128.65(11) 6_565 .
C99 C100 C107 124.73(17) . .
C91 C101 C102 112.81(16) . .
C91 C101 H10A 109.0 . .
C102 C101 H10A 109.0 . .
C91 C101 H10B 109.0 . .
C102 C101 H10B 109.0 . .
H10A C101 H10B 107.8 . .
C101 C102 H10C 109.5 . .
C101 C102 H10D 109.5 . .
H10C C102 H10D 109.5 . .
C101 C102 H10E 109.5 . .
H10C C102 H10E 109.5 . .
H10D C102 H10E 109.5 . .
C95 C103 C104 113.20(18) . .
C95 C103 H10F 108.9 . .
C104 C103 H10F 108.9 . .
C95 C103 H10G 108.9 . .
C104 C103 H10G 108.9 . .
H10F C103 H10G 107.8 . .
C103 C104 H10H 109.5 . .
C103 C104 H10I 109.5 . .
H10H C104 H10I 109.5 . .
C103 C104 H10J 109.5 . .
H10H C104 H10J 109.5 . .
H10I C104 H10J 109.5 . .
C96 C105 C106 113.11(18) . .
C96 C105 H10K 109.0 . .
C106 C105 H10K 109.0 . .
C96 C105 H10L 109.0 . .
C106 C105 H10L 109.0 . .
H10K C105 H10L 107.8 . .
C105 C106 H10M 109.5 . .
C105 C106 H10N 109.5 . .
H10M C106 H10N 109.5 . .
C105 C106 H10P 109.5 . .
H10M C106 H10P 109.5 . .
H10N C106 H10P 109.5 . .
C100 C107 C108 111.68(16) . .
C100 C107 H10Q 109.3 . .
C108 C107 H10Q 109.3 . .
C100 C107 H10R 109.3 . .
C108 C107 H10R 109.3 . .
H10Q C107 H10R 107.9 . .
C107 C108 H11A 109.5 . .
C107 C108 H11B 109.5 . .
H11A C108 H11B 109.5 . .
C107 C108 H11C 109.5 . .
H11A C108 H11C 109.5 . .
H11B C108 H11C 109.5 . .
C110 C109 C114 124(2) . .
C110 C109 Cl1 118(2) . .
C114 C109 Cl1 118.1(6) . .
C109 C110 C111 117(2) . .
C109 C110 H11D 121.5 . .
C111 C110 H11D 121.5 . .
C112 C111 C110 115.8(7) . .
C112 C111 H11F 122.1 . .
C110 C111 H11F 122.1 . .
C113 C112 C111 125.2(9) . .
C113 C112 H11G 117.4 . .
C111 C112 H11G 117.4 . .
C112 C113 C114 119.0(7) . .
C112 C113 H11H 120.5 . .
C114 C113 H11H 120.5 . .
C109 C114 C113 118.9(7) . .
C109 C114 H11I 120.5 . .
C113 C114 H11I 120.5 . .
C116 C115 C120 120.0 . .
C116 C115 Cl2 120.3 . .
C120 C115 Cl2 119.7 . .
C115 C116 C117 120.1 . .
C116 C117 C118 119.9 . .
C117 C118 C119 119.2 . .
C120 C119 C118 119.7 . .
C115 C120 C119 120.1 . .
C121 Cl3 H11L 124.3 . .
C126 C121 C122 119.9 . .
C126 C121 Cl3 119.9 . .
C122 C121 Cl3 120.2 . .
C121 C122 C123 119.8 . .
C123 C122 H12A 140.4 . .
C121 C122 H12B 119.9 . .
C123 C122 H12B 119.9 . .
C122 C123 C124 118.8 . .
C122 C123 H12C 120.1 . .
C124 C123 H12C 120.3 . .
C125 C124 C123 119.6 . .
C123 C124 H11E 127.1 . .
C125 C124 H12D 119.8 . .
C123 C124 H12D 120.2 . .
C124 C125 C126 120.2 . .
C124 C125 H11E 110.7 . .
C126 C125 H11E 121.7 . .
C124 C125 H12E 119.0 . .
C126 C125 H12E 119.5 . .
C121 C126 C125 120.1 . .
C121 C126 H11E 126.1 . .
C121 C126 H12F 119.9 . .
C125 C126 H12F 119.9 . .

loop_
_geom_bond_atom_site_label_1
_geom_bond_atom_site_label_2
_geom_bond_distance
_geom_bond_site_symmetry_2
Sm1 C37_1 2.314(7) 6_565
Sm1 C49_2 2.4027(11) 6_565
Sm1 C75_2 2.4702(12) .
Sm1 C38_1 2.470(9) 6_565
Sm1 C26_2 2.4985(15) 6_565
Sm1 C36_1 2.522(8) 6_565
Sm2 C3_2 2.3554(10) 6_565
Sm2 C36_2 2.3723(10) .
Sm2 C4_2 2.3767(10) 6_565
Sm2 C37_2 2.3970(10) .
Sm2 C50_1 2.466(17) .
Sm2 C26_1 2.490(8) .
Sm2 C89_1 2.490(6) 6_565
Sm2 C2_2 2.5151(12) 6_565
Sm2 C49_1 2.522(6) .
Sm3 C1_2 2.2685(15) 6_565
Sm3 C2_2 2.3055(17) 6_565
Sm3 C59_2 2.3298(16) .
Sm3 C78_1 2.405(10) 6_565
Sm3 C77_1 2.408(7) 6_565
Sm3 C28_1 2.413(7) .
Sm3 C79_2 2.4240(17) .
Sm3 C29_1 2.449(10) .
Sm4 C17_2 2.280(2) 6_565
Sm4 C17_2 2.280(2) .
Sm4 C38_2 2.4330(18) .
Sm4 C38_2 2.4330(18) 6_565
Sm4 C72_1 2.480(5) .
Sm4 C72_1 2.480(5) 6_565
Sm4 C18_2 2.5035(17) 6_565
Sm4 C18_2 2.5035(17) .
Sm5 C27_2 2.269(2) 6_565
Sm5 C2_1 2.362(17) .
Sm5 C26_2 2.383(2) 6_565
Sm5 C9_2 2.394(3) 6_565
Sm5 C61_1 2.400(10) 6_565
Sm5 C77_2 2.495(2) .
Sm6 C74_2 2.258(3) .
Sm6 C35_1 2.382(7) 6_565
Sm6 C36_1 2.425(9) 6_565
Sm6 C16_1 2.431(7) .
Sm7 C56_2 2.184(10) .
Sm7 C10_2 2.312(11) 6_565
Sm7 C79_1 2.314(11) 6_565
Sm7 C11_2 2.328(10) 6_565
Sm7 C55_2 2.335(11) .
Sm7 C79_2 2.345(11) .
Sm8 C27_2 2.367(12) 6_565
Sm8 C76_2 2.367(12) .
Sm8 C28_2 2.404(12) 6_565
Sm8 C55_2 2.404(13) .
Sm8 C59_1 2.423(16) 6_565
Sm8 C2_1 2.49(2) .
C1_1 C2_1 1.439(14) .
C1_1 C10_1 1.448(10) .
C1_1 C6_1 1.459(11) .
C2_1 C3_1 1.359(12) .
C2_1 C12_1 1.502(12) .
C3_1 C15_1 1.307(13) .
C3_1 C4_1 1.456(10) .
C4_1 C5_1 1.434(14) .
C4_1 C18_1 1.441(10) .
C5_1 C6_1 1.354(12) .
C5_1 C20_1 1.497(12) .
C6_1 C7_1 1.301(13) .
C7_1 C8_1 1.483(11) .
C7_1 C22_1 1.515(13) .
C8_1 C9_1 1.349(11) .
C8_1 C24_1 1.406(10) .
C9_1 C10_1 1.399(12) .
C9_1 C27_1 1.467(12) .
C10_1 C11_1 1.378(10) .
C11_1 C29_1 1.345(10) .
C11_1 C12_1 1.541(12) .
C12_1 C13_1 1.308(13) .
C13_1 C14_1 1.247(13) .
C13_1 C31_1 1.432(11) .
C14_1 C15_1 1.506(13) .
C14_1 C34_1 1.562(13) .
C15_1 C16_1 1.474(11) .
C16_1 C17_1 1.337(11) .
C16_1 C35_1 1.398(10) .
C16_1 Sm6 2.631(8) 6_565
C16_1 Sm1 3.057(7) 6_565
C17_1 C18_1 1.376(12) .
C17_1 C38_1 1.445(12) .
C17_1 Sm6 2.741(8) 6_565
C17_1 Sm1 2.845(7) 6_565
C18_1 C19_1 1.357(10) .
C19_1 C40_1 1.331(10) .
C19_1 C20_1 1.543(12) .
C20_1 C21_1 1.306(13) .
C21_1 C22_1 1.252(13) .
C21_1 C42_1 1.446(12) .
C22_1 C23_1 1.573(14) .
C23_1 C44_1 1.332(9) .
C23_1 C24_1 1.435(9) .
C24_1 C25_1 1.481(10) .
C25_1 C46_1 1.397(9) .
C25_1 C26_1 1.473(10) .
C26_1 C49_1 1.439(11) .
C26_1 C27_1 1.475(10) .
C27_1 C28_1 1.418(11) .
C28_1 C29_1 1.341(11) .
C28_1 C51_1 1.445(12) .
C29_1 C30_1 1.506(10) .
C29_1 C52_1 2.021(14) .
C30_1 C52_1 1.325(10) .
C30_1 C31_1 1.321(11) .
C31_1 C32_1 1.316(10) .
C32_1 C54_1 1.451(11) .
C32_1 C33_1 1.504(10) .
C33_1 C34_1 1.295(9) .
C33_1 C57_1 1.484(13) .
C33_1 Sm6 2.874(7) 6_565
C34_1 C35_1 1.415(9) .
C34_1 Sm6 2.643(7) 6_565
C35_1 C36_1 1.467(10) .
C35_1 Sm6 2.382(7) 6_565
C35_1 Sm1 2.841(6) 6_565
C36_1 C58_1 1.377(11) .
C36_1 C37_1 1.445(9) .
C36_1 Sm6 2.425(9) 6_565
C36_1 Sm1 2.522(8) 6_565
C36_1 Sm8 2.781(14) 6_565
C37_1 C61_1 1.422(11) .
C37_1 C38_1 1.452(11) .
C37_1 Sm1 2.314(7) 6_565
C37_1 Sm6 2.623(8) 6_565
C37_1 Sm5 2.774(8) 6_565
C37_1 Sm8 2.829(13) 6_565
C38_1 C39_1 1.386(11) .
C38_1 Sm1 2.470(9) 6_565
C38_1 Sm6 2.735(9) 6_565
C39_1 C40_1 1.318(11) .
C39_1 C63_1 1.437(13) .
C39_1 Sm1 2.656(8) 6_565
C40_1 C41_1 1.474(11) .
C40_1 C63_1 2.026(17) .
C41_1 C64_1 1.320(10) .
C41_1 C42_1 1.326(12) .
C42_1 C43_1 1.336(10) .
C43_1 C66_1 1.468(10) .
C43_1 C44_1 1.517(10) .
C44_1 C45_1 1.491(13) .
C45_1 C46_1 1.499(10) .
C45_1 C68_1 1.632(11) .
C46_1 C47_1 1.500(9) .
C47_1 C48_1 1.367(11) .
C47_1 C69_1 1.473(8) .
C48_1 C49_1 1.470(10) .
C48_1 C72_1 1.501(15) .
C49_1 C50_1 1.494(14) .
C50_1 C51_1 1.240(14) .
C50_1 C73_1 1.614(17) .
C51_1 C52_1 1.443(11) .
C52_1 C53_1 1.519(10) .
C53_1 C74_1 1.458(9) .
C53_1 C54_1 1.567(13) .
C54_1 C55_1 1.487(16) .
C55_1 C56_1 1.337(12) .
C55_1 C76_1 1.436(12) .
C55_1 Sm7 2.897(13) 6_565
C55_1 Sm3 3.011(7) 6_565
C56_1 C79_1 1.555(11) .
C56_1 C57_1 1.625(11) .
C56_1 Sm7 2.646(16) 6_565
C56_1 Sm8 2.998(17) 6_565
C57_1 C58_1 1.473(9) .
C57_1 Sm8 2.869(15) 6_565
C57_1 Sm6 2.931(6) 6_565
C58_1 C59_1 1.481(10) .
C58_1 Sm8 2.635(18) 6_565
C58_1 Sm6 2.840(14) 6_565
C58_1 Sm1 2.959(13) 6_565
C59_1 C60_1 1.364(12) .
C59_1 C79_1 1.453(9) .
C59_1 Sm8 2.423(16) 6_565
C59_1 Sm7 2.569(15) 6_565
C59_1 Sm5 2.709(11) 6_565
C60_1 C61_1 1.464(11) .
C60_1 C85_1 1.502(15) .
C60_1 Sm5 2.540(18) 6_565
C60_1 Sm8 2.62(2) 6_565
C60_1 Sm7 2.87(2) 6_565
C61_1 C62_1 1.484(13) .
C61_1 Sm5 2.400(10) 6_565
C61_1 Sm1 2.580(10) 6_565
C61_1 Sm8 2.659(16) 6_565
C62_1 C63_1 1.220(15) .
C62_1 C84_1 1.608(17) .
C62_1 Sm5 2.507(10) 6_565
C62_1 Sm1 2.955(12) 6_565
C63_1 C64_1 1.441(11) .
C63_1 Sm5 2.795(12) 6_565
C63_1 Sm1 2.879(12) 6_565
C64_1 C65_1 1.503(10) .
C65_1 C83_1 1.458(11) .
C65_1 C66_1 1.551(13) .
C66_1 C67_1 1.488(16) .
C67_1 C68_1 1.360(12) .
C67_1 C81_1 1.439(12) .
C68_1 C69_1 1.566(11) .
C69_1 C70_1 1.442(10) .
C70_1 C80_1 1.412(9) .
C70_1 C71_1 1.446(11) .
C70_1 Sm2 2.786(6) 6_565
C71_1 C88_1 1.380(13) .
C71_1 C72_1 1.385(16) .
C71_1 Sm2 2.682(7) 6_565
C72_1 C73_1 1.496(12) .
C73_1 C74_1 1.396(13) .
C74_1 C75_1 1.328(16) .
C75_1 C76_1 1.451(14) .
C75_1 C88_1 1.462(13) .
C75_1 Sm2 2.718(6) 6_565
C76_1 C77_1 1.558(14) .
C76_1 Sm3 2.822(17) 6_565
C76_1 Sm2 2.895(17) 6_565
C77_1 C78_1 1.412(9) .
C77_1 C89_1 1.432(10) .
C77_1 Sm3 2.408(7) 6_565
C77_1 Sm2 2.773(6) 6_565
C77_1 Sm7 2.783(13) 6_565
C78_1 C79_1 1.427(9) .
C78_1 C86_1 1.444(12) .
C78_1 Sm7 2.404(15) 6_565
C78_1 Sm3 2.405(10) 6_565
C79_1 Sm7 2.314(11) 6_565
C79_1 Sm8 2.731(13) 6_565
C79_1 Sm3 2.777(5) 6_565
C80_1 C90_1 1.444(10) .
C80_1 C81_1 1.560(14) .
C80_1 Sm2 2.783(8) 6_565
C81_1 C82_1 1.454(14) .
C82_1 C83_1 1.320(16) .
C82_1 C87_1 1.459(13) .
C83_1 C84_1 1.382(13) .
C84_1 C85_1 1.495(12) .
C84_1 Sm5 2.667(10) 6_565
C85_1 C86_1 1.386(15) .
C85_1 Sm5 2.549(12) 6_565
C85_1 Sm7 2.684(14) 6_565
C85_1 Sm8 2.831(17) 6_565
C85_1 Sm3 2.983(9) 6_565
C86_1 C87_1 1.385(13) .
C86_1 Sm3 2.471(11) 6_565
C86_1 Sm7 2.534(16) 6_565
C86_1 Sm5 3.036(14) 6_565
C87_1 C90_1 1.497(12) .
C87_1 Sm3 2.649(14) 6_565
C88_1 C89_1 1.511(11) .
C88_1 Sm2 2.570(16) 6_565
C89_1 C90_1 1.425(13) .
C89_1 Sm2 2.490(6) 6_565
C89_1 Sm3 2.631(7) 6_565
C90_1 Sm2 2.623(9) 6_565
C90_1 Sm3 2.709(9) 6_565
C1_2 C10_2 1.3889 .
C1_2 C2_2 1.3974 .
C1_2 C6_2 1.4273 .
C1_2 Sm3 2.2685(15) 6_565
C1_2 Sm7 2.639(11) 6_565
C1_2 Sm2 2.8787(13) 6_565
C2_2 C3_2 1.3931 .
C2_2 C12_2 1.5093 .
C2_2 Sm3 2.3054(17) 6_565
C2_2 Sm2 2.5151(12) 6_565
C2_2 Sm7 2.845(11) 6_565
C3_2 C15_2 1.2960 .
C3_2 C4_2 1.4268 .
C3_2 Sm2 2.3554(10) 6_565
C3_2 Sm3 2.793(2) 6_565
C4_2 C18_2 1.3883 .
C4_2 C5_2 1.3935 .
C4_2 Sm2 2.3767(10) 6_565
C4_2 Sm3 3.044(2) 6_565
C5_2 C6_2 1.3977 .
C5_2 C20_2 1.5048 .
C5_2 Sm2 2.5457(10) 6_565
C5_2 Sm3 2.837(2) 6_565
C6_2 C7_2 1.3037 .
C6_2 Sm3 2.5462(17) 6_565
C6_2 Sm2 2.8616(12) 6_565
C7_2 C22_2 1.3850 .
C7_2 C8_2 1.4514 .
C7_2 Sm3 2.8837(17) 6_565
C8_2 C24_2 1.3783 .
C8_2 C9_2 1.4065 .
C8_2 Sm5 2.597(3) 6_565
C8_2 Sm7 2.955(11) 6_565
C8_2 Sm3 3.0476(19) 6_565
C9_2 C27_2 1.4309 .
C9_2 C10_2 1.4559 .
C9_2 Sm5 2.394(3) 6_565
C9_2 Sm7 2.513(11) 6_565
C9_2 Sm8 2.619(13) 6_565
C9_2 Sm3 2.896(2) 6_565
C10_2 C11_2 1.3354 .
C10_2 Sm7 2.312(11) 6_565
C10_2 Sm3 2.4584(19) 6_565
C10_2 Sm8 2.896(12) 6_565
C10_2 Sm5 2.949(3) 6_565
C11_2 C29_2 1.3174 .
C11_2 C12_2 1.5470 .
C11_2 Sm7 2.328(10) 6_565
C11_2 Sm3 2.6469(19) 6_565
C11_2 Sm8 2.890(12) 6_565
C12_2 C13_2 1.3766 .
C12_2 Sm3 2.5618(16) 6_565
C12_2 Sm7 2.664(10) 6_565
C13_2 C14_2 1.3081 .
C13_2 C31_2 1.4492 .
C13_2 Sm3 2.9243(17) 6_565
C13_2 Sm7 3.012(10) 6_565
C14_2 C15_2 1.3756 .
C14_2 C34_2 1.6641 .
C14_2 Sm2 2.8867(11) 6_565
C15_2 C16_2 1.4457 .
C15_2 Sm2 2.5953(11) 6_565
C16_2 C35_2 1.3690 .
C16_2 C17_2 1.3953 .
C16_2 Sm2 2.9311(12) 6_565
C17_2 C38_2 1.4208 .
C17_2 C18_2 1.4428 .
C17_2 Sm2 2.9665(14) 6_565
C18_2 C19_2 1.3243 .
C18_2 Sm2 2.6627(13) 6_565
C19_2 C40_2 1.3149 .
C19_2 C20_2 1.5472 .
C19_2 Sm2 3.0072(14) 6_565
C20_2 C21_2 1.3751 .
C20_2 Sm2 2.8569(12) 6_565
C21_2 C22_2 1.3060 .
C21_2 C42_2 1.4506 .
C22_2 C23_2 1.6740 .
C23_2 C44_2 1.2580 .
C23_2 C24_2 1.4921 .
C24_2 C25_2 1.4606 .
C24_2 Sm5 2.633(3) 6_565
C25_2 C46_2 1.4626 .
C25_2 C26_2 1.5080 .
C25_2 Sm5 2.552(3) 6_565
C25_2 Sm1 2.8602(19) 6_565
C26_2 C49_2 1.4162 .
C26_2 C27_2 1.4651 .
C26_2 Sm5 2.383(2) 6_565
C26_2 Sm1 2.4985(15) 6_565
C26_2 Sm8 2.716(13) 6_565
C27_2 C28_2 1.4857 .
C27_2 Sm5 2.269(2) 6_565
C27_2 Sm8 2.367(12) 6_565
C27_2 Sm7 2.753(11) 6_565
C27_2 Sm1 2.7799(15) 6_565
C28_2 C51_2 1.3822 .
C28_2 C29_2 1.3911 .
C28_2 Sm8 2.404(12) 6_565
C28_2 Sm5 2.722(2) 6_565
C28_2 Sm7 2.748(11) 6_565
C28_2 Sm1 2.9283(13) 6_565
C28_2 Sm6 3.059(4) 6_565
C29_2 C30_2 1.5164 .
C29_2 Sm7 2.515(11) 6_565
C29_2 Sm8 2.648(13) 6_565
C30_2 C52_2 1.2800 .
C30_2 C31_2 1.3632 .
C30_2 Sm7 2.873(11) 6_565
C30_2 Sm8 2.952(14) 6_565
C31_2 C32_2 1.2682 .
C31_2 Sm7 3.041(10) 6_565
C32_2 C54_2 1.4133 .
C32_2 C33_2 1.5148 .
C33_2 C34_2 1.2392 .
C33_2 C57_2 1.4736 .
C34_2 C35_2 1.4791 .
C35_2 C36_2 1.4527 .
C36_2 C58_2 1.4525 .
C36_2 C37_2 1.4970 .
C37_2 C61_2 1.4141 .
C37_2 C38_2 1.4611 .
C38_2 C39_2 1.4723 .
C39_2 C63_2 1.3801 .
C39_2 C40_2 1.3827 .
C40_2 C41_2 1.5052 .
C41_2 C64_2 1.2804 .
C41_2 C42_2 1.3628 .
C42_2 C43_2 1.2771 .
C43_2 C66_2 1.4203 .
C43_2 C44_2 1.5218 .
C44_2 C45_2 1.4816 .
C45_2 C46_2 1.4399 .
C45_2 C68_2 1.6848 .
C46_2 C47_2 1.4263 .
C46_2 Sm1 3.0568(17) 6_565
C47_2 C48_2 1.3926 .
C47_2 C69_2 1.5048 .
C47_2 Sm1 2.9936(13) 6_565
C48_2 C49_2 1.4411 .
C48_2 C72_2 1.5282 .
C48_2 Sm1 2.6861(12) 6_565
C48_2 Sm6 2.961(4) 6_565
C49_2 C50_2 1.5994 .
C49_2 Sm1 2.4027(11) 6_565
C49_2 Sm6 2.752(3) 6_565
C49_2 Sm5 2.905(3) 6_565
C49_2 Sm8 3.029(12) 6_565
C50_2 C51_2 1.3086 .
C50_2 C73_2 1.5110 .
C50_2 Sm6 2.481(3) 6_565
C50_2 Sm1 2.5916(13) 6_565
C50_2 Sm8 3.057(12) 6_565
C51_2 C52_2 1.5032 .
C51_2 Sm6 2.630(4) 6_565
C51_2 Sm8 2.706(12) 6_565
C51_2 Sm1 2.7772(13) 6_565
C52_2 C53_2 1.5322 .
C52_2 Sm6 2.730(4) 6_565
C52_2 Sm8 2.868(14) 6_565
C53_2 C54_2 1.4433 .
C53_2 C74_2 1.5466 .
C53_2 Sm6 2.592(4) 6_565
C54_2 C55_2 1.5057 .
C55_2 C56_2 1.4005 .
C55_2 C76_2 1.4587 .
C56_2 C79_2 1.4820 .
C56_2 C57_2 1.6767 .
C57_2 C58_2 1.4200 .
C58_2 C59_2 1.4060 .
C59_2 C60_2 1.3857 .
C59_2 C79_2 1.4911 .
C60_2 C61_2 1.4397 .
C60_2 C85_2 1.5272 .
C61_2 C62_2 1.5990 .
C62_2 C63_2 1.3035 .
C62_2 C84_2 1.5095 .
C63_2 C64_2 1.5062 .
C64_2 C65_2 1.5262 .
C65_2 C66_2 1.4342 .
C65_2 C83_2 1.5452 .
C66_2 C67_2 1.5065 .
C67_2 C68_2 1.4124 .
C67_2 C81_2 1.4595 .
C68_2 C69_2 1.4900 .
C69_2 C70_2 1.4447 .
C70_2 C71_2 1.3731 .
C70_2 C80_2 1.4985 .
C71_2 C72_2 1.3489 .
C71_2 C88_2 1.4678 .
C72_2 C73_2 1.4849 .
C72_2 Sm6 2.882(4) 6_565
C72_2 Sm1 3.0117(14) 6_565
C73_2 C74_2 1.3794 .
C73_2 Sm6 2.495(3) 6_565
C73_2 Sm1 2.8746(16) 6_565
C74_2 C75_2 1.3253 .
C74_2 Sm6 2.533(4) 6_565
C75_2 C88_2 1.4624 .
C75_2 C76_2 1.5015 .
C75_2 Sm6 3.054(4) 6_565
C76_2 C77_2 1.5703 .
C77_2 C89_2 1.4350 .
C77_2 C78_2 1.4966 .
C78_2 C86_2 1.3680 .
C78_2 C79_2 1.4361 .
C80_2 C90_2 1.4421 .
C80_2 C81_2 1.5650 .
C81_2 C82_2 1.5017 .
C82_2 C83_2 1.3237 .
C82_2 C87_2 1.4603 .
C83_2 C84_2 1.3743 .
C84_2 C85_2 1.4836 .
C85_2 C86_2 1.3475 .
C86_2 C87_2 1.4667 .
C87_2 C90_2 1.3783 .
C88_2 C89_2 1.3795 .
C89_2 C90_2 1.3925 .
Ni1 N3 1.958(2) .
Ni1 N1 1.958(2) .
Ni1 N2 1.9636(17) .
Ni1 N2 1.9636(17) 6_565
N1 C92 1.381(2) .
N1 C92 1.381(2) 6_565
N2 C94 1.381(2) .
N2 C97 1.382(2) .
N3 C99 1.380(2) 6_565
N3 C99 1.380(2) .
C91 C91 1.361(4) 6_565
C91 C92 1.447(2) .
C91 C101 1.500(3) .
C92 C93 1.377(3) .
C93 C94 1.380(2) .
C93 H93 0.9500 .
C94 C95 1.448(3) .
C95 C96 1.366(3) .
C95 C103 1.499(3) .
C96 C97 1.447(3) .
C96 C105 1.501(3) .
C97 C98 1.376(2) .
C98 C99 1.372(3) .
C98 H98 0.9500 .
C99 C100 1.454(2) .
C100 C100 1.358(4) 6_565
C100 C107 1.498(3) .
C101 C102 1.536(3) .
C101 H10A 0.9900 .
C101 H10B 0.9900 .
C102 H10C 0.9800 .
C102 H10D 0.9800 .
C102 H10E 0.9800 .
C103 C104 1.531(3) .
C103 H10F 0.9900 .
C103 H10G 0.9900 .
C104 H10H 0.9800 .
C104 H10I 0.9800 .
C104 H10J 0.9800 .
C105 C106 1.537(3) .
C105 H10K 0.9900 .
C105 H10L 0.9900 .
C106 H10M 0.9800 .
C106 H10N 0.9800 .
C106 H10P 0.9800 .
C107 C108 1.534(3) .
C107 H10Q 0.9900 .
C107 H10R 0.9900 .
C108 H11A 0.9800 .
C108 H11B 0.9800 .
C108 H11C 0.9800 .
Cl1 C109 1.753(8) .
C109 C110 1.32(3) .
C109 C114 1.381(9) .
C110 C111 1.55(6) .
C110 H11D 0.9500 .
C111 C112 1.346(12) .
C111 H11F 0.9500 .
C112 C113 1.342(10) .
C112 H11G 0.9500 .
C113 C114 1.418(11) .
C113 H11H 0.9500 .
C114 H11I 0.9500 .
Cl2 C115 1.7078 .
C115 C116 1.3866 .
C115 C120 1.3876 .
C116 C117 1.3890 .
C116 H11E 0.9587 .
C117 C118 1.3906 .
C117 H11J 0.9612 .
C118 C119 1.3981 .
C118 H11K 0.9600 .
C119 C120 1.3878 .
C119 H11L 0.9590 .
C120 H12A 0.9585 .
C120 H12B 1.0992 .
C121 C126 1.3837 .
C121 C122 1.3851 .
C122 C123 1.3970 .
C122 H12B 0.9548 .
C123 C124 1.3990 .
C123 H12C 0.9597 .
C124 C125 1.3800 .
C124 H12D 0.9613 .
C125 C126 1.3877 .
C125 H12E 0.9785 .
C126 H12F 0.9591 .
